data_7248903
loop_
_publ_author_name
'Strelnikova, Iuliia V.'
'Shutilov, Ilya D.'
'Ovsyannikov, Alexander S.'
'Islamov, Daut R.'
'Pyataev, Andrew V.'
'Gerasimova, Tatiana P.'
'Khamatgalimov, Ayrat R.'
'Khrizanforov, Mikhail N.'
'Gubaidullin, Aidar T.'
'Burilov, Vladimir A.'
'Solovieva, Svetlana E.'
'Antipin, Igor S.'

_publ_section_title
;
 Elucidating the role of the o-methoxy group in the lower rim appended
 salicylideneamine substituents of calix[4]arene ligands on the molecular
 and electronic structures of dinuclear Fe(iii)-based diamond-core
 complexes
;
_journal_issue 29
_journal_name_full CrystEngComm
_journal_page_first 3973
_journal_page_last 3988
_journal_paper_doi 10.1039/D4CE00347K
_journal_volume 26
_journal_year 2024
_chemical_formula_moiety 'C130 H158 Fe2 N4 O14, 5(C H2 Cl2)'
_chemical_formula_sum 'C135 H168 Cl10 Fe2 N4 O14'
_chemical_formula_weight 2536.92
_space_group_crystal_system monoclinic
_space_group_IT_number 14
_space_group_name_Hall '-P 2yn'
_space_group_name_H-M_alt 'P 1 21/n 1'
_atom_sites_solution_hydrogens geom
_atom_sites_solution_primary dual
_audit_creation_date 2023-04-16
_audit_creation_method
;
Olex2 1.5
(compiled 2022.04.07 svn.rca3783a0 for OlexSys, GUI svn.r6498)
;
_audit_update_record
;
2024-02-02 deposited with the CCDC.	2024-06-20 downloaded from the CCDC.
;
_cell_angle_alpha 90
_cell_angle_beta 98.41(3)
_cell_angle_gamma 90
_cell_formula_units_Z 4
_cell_length_a 22.900(5)
_cell_length_b 12.187(2)
_cell_length_c 52.643(11)
_cell_measurement_reflns_used 652
_cell_measurement_temperature 100
_cell_measurement_theta_max 26.012
_cell_measurement_theta_min 2.012
_cell_volume 14534(5)
_computing_molecular_graphics 'Olex2 1.5 (Dolomanov et al., 2009)'
_computing_publication_material 'Olex2 1.5 (Dolomanov et al., 2009)'
_computing_structure_refinement 'SHELXL 2019/2 (Sheldrick, 2015)'
_computing_structure_solution 'SHELXT 2018/2 (Sheldrick, 2018)'
_diffrn_ambient_temperature 100
_diffrn_measured_fraction_theta_full 0.999
_diffrn_measured_fraction_theta_max 0.999
_diffrn_measurement_device_type synchro
_diffrn_measurement_method '\w scans'
_diffrn_radiation_type synchrotron
_diffrn_radiation_wavelength 0.7454
_diffrn_reflns_av_R_equivalents 0.2064
_diffrn_reflns_av_unetI/netI 0.1696
_diffrn_reflns_Laue_measured_fraction_full 0.999
_diffrn_reflns_Laue_measured_fraction_max 0.999
_diffrn_reflns_limit_h_max 28
_diffrn_reflns_limit_h_min -28
_diffrn_reflns_limit_k_max 15
_diffrn_reflns_limit_k_min -15
_diffrn_reflns_limit_l_max 66
_diffrn_reflns_limit_l_min -66
_diffrn_reflns_number 109055
_diffrn_reflns_point_group_measured_fraction_full 0.999
_diffrn_reflns_point_group_measured_fraction_max 0.999
_diffrn_reflns_theta_full 26.567
_diffrn_reflns_theta_max 27.999
_diffrn_reflns_theta_min 1.436
_exptl_absorpt_coefficient_mu 0.497
_exptl_absorpt_correction_T_max 1
_exptl_absorpt_correction_T_min 0.933
_exptl_absorpt_correction_type multi-scan
_exptl_crystal_colour orange-red
_exptl_crystal_colour_primary orange
_exptl_crystal_density_diffrn 1.159
_exptl_crystal_description prism
_exptl_crystal_F_000 5360
_exptl_crystal_size_max 0.3
_exptl_crystal_size_mid 0.2
_exptl_crystal_size_min 0.1
_refine_diff_density_max 1.423
_refine_diff_density_min -1.445
_refine_diff_density_rms 0.114
_refine_ls_extinction_method none
_refine_ls_goodness_of_fit_ref 1.059
_refine_ls_hydrogen_treatment constr
_refine_ls_matrix_type full
_refine_ls_number_parameters 1552
_refine_ls_number_reflns 30396
_refine_ls_number_restraints 145
_refine_ls_restrained_S_all 1.059
_refine_ls_R_factor_all 0.2338
_refine_ls_R_factor_gt 0.1214
_refine_ls_shift/su_max 0.001
_refine_ls_shift/su_mean 0.000
_refine_ls_structure_factor_coef Fsqd
_refine_ls_weighting_details 'w=1/[\s^2^(Fo^2^)+(0.2000P)^2^] where P=(Fo^2^+2Fc^2^)/3'
_refine_ls_weighting_scheme calc
_refine_ls_wR_factor_gt 0.3118
_refine_ls_wR_factor_ref 0.3953
_reflns_Friedel_coverage 0.000
_reflns_number_gt 12443
_reflns_number_total 30396
_reflns_threshold_expression 'I > 2\s(I)'
_cod_data_source_file d4ce00347k2.cif
_cod_data_source_block kmv474
_cod_depositor_comments 'Adding full bibliography for 7248903.cif.'
_cod_database_code 7248903
_shelx_shelxl_version_number 2019/2
_shelx_space_group_comment
;
The symmetry employed for this shelxl refinement is uniquely defined
by the following loop, which should always be used as a source of
symmetry information in preference to the above space-group names.
They are only intended as comments.
;
_shelx_estimated_absorpt_t_max 0.952
_shelx_estimated_absorpt_t_min 0.865
_olex2_refinement_description
;
1. Fixed Uiso
 At 1.2 times of:
  All C(H) groups, All C(H,H) groups
 At 1.5 times of:
  All C(H,H,H) groups, All O(H) groups
2. Restrained distances
 C125-C31 \\sim C31-C129
 with sigma of 0.001
 C63-C31 \\sim C31-C127
 with sigma of 0.001
 C143-C116 \\sim C116-C139
 with sigma of 0.001
 C123-C31 \\sim C31-C2
 with sigma of 0.001
 C131-C53 \\sim C53-C135
 with sigma of 0.001
3. Uiso/Uaniso restraints and constraints
Uanis(C143) = Uanis(C139)
Uanis(C125) = Uanis(C127)
Uanis(C2) = Uanis(C63)
Uanis(C129) = Uanis(C123)
Uanis(C131) = Uanis(C135)
4. Rigid body (RIGU) restrains
 C69, C139, C35, C141, C71, C143, C9, C145
 with sigma for 1-2 distances of 0.001 and sigma for 1-3 distances of 0.001
 C65, C131, C33, C133, C67, C135, C17, C137
 with sigma for 1-2 distances of 0.001 and sigma for 1-3 distances of 0.001
 C123, C31, C125, C63, C127, C2, C129
 with sigma for 1-2 distances of 0.02 and sigma for 1-3 distances of 0.02
 C25, C7, C57, C115
 with sigma for 1-2 distances of 0.001 and sigma for 1-3 distances of 0.001
 Cl2, C61, Cl9
 with sigma for 1-2 distances of 0.001 and sigma for 1-3 distances of 0.001
 Cl7, C121, Cl3
 with sigma for 1-2 distances of 0.001 and sigma for 1-3 distances of 0.001
5. Others
 Sof(C127)=Sof(H12N)=Sof(H12O)=Sof(H12P)=Sof(C2)=Sof(H2A)=Sof(H2B)=Sof(H2C)=
 Sof(C129)=Sof(H12Q)=Sof(H12R)=Sof(H12S)=1-FVAR(1)
 Sof(C123)=Sof(H12H)=Sof(H12I)=Sof(H12J)=Sof(C125)=Sof(H12K)=Sof(H12L)=
 Sof(H12M)=Sof(C63)=Sof(H63A)=Sof(H63B)=Sof(H63C)=FVAR(1)
 Sof(C65)=Sof(H65A)=Sof(H65B)=Sof(H65C)=Sof(C131)=Sof(C33)=Sof(H33A)=Sof(H33B)=
 Sof(H33C)=Sof(C133)=Sof(H13J)=Sof(H13K)=Sof(H13L)=1-FVAR(2)
 Sof(C67)=Sof(H67A)=Sof(H67B)=Sof(H67C)=Sof(C135)=Sof(C17)=Sof(H17A)=Sof(H17B)=
 Sof(H17C)=Sof(C137)=Sof(H13M)=Sof(H13N)=Sof(H13O)=FVAR(2)
 Sof(C69)=Sof(H69A)=Sof(H69B)=Sof(H69C)=Sof(C139)=Sof(C35)=Sof(H35A)=Sof(H35B)=
 Sof(H35C)=Sof(C141)=Sof(H14C)=Sof(H14D)=Sof(H14E)=1-FVAR(3)
 Sof(C71)=Sof(H71A)=Sof(H71B)=Sof(H71C)=Sof(C143)=Sof(C9)=Sof(H9A)=Sof(H9B)=
 Sof(H9C)=Sof(C145)=Sof(H14F)=Sof(H14G)=Sof(H14H)=FVAR(3)
6.a Free rotating group:
 Cl1(Cl4,C59), Cl6(Cl8,C119), Cl10(Cl5,C15), Cl3(Cl7,C121), Cl2(Cl9,C61),
 C123(C31,C125,C63), C65(C131,C33,C133), C67(C135,C17,C137), C69(C139,C35,C141),
  C71(C143,C9,C145)
6.b Secondary CH2 refined with riding coordinates:
 C26(H26A,H26B), C30(H30A,H30B), C50(H50A,H50B), C58(H58A,H58B), C70(H70A,
 H70B), C80(H80A,H80B), C88(H88A,H88B), C92(H92A,H92B), C108(H10A,H10B),
 C120(H12A,H12B), C126(H12F,H12G), C130(H13A,H13B), C136(H13F,H13G), C140(H14A,
 H14B), C77(H77A,H77B), C41(H41A,H41B), C21(H21A,H21B), C85(H85A,H85B),
 C11(H11A,H11B), C13(H13H,H13I), C59(H59A,H59B), C119(H11I,H11J), C15(H15A,
 H15B), C121(H12T,H12U), C61(H61A,H61B)
6.c Aromatic/amide H refined with riding coordinates:
 C1(H1), C4(H4), C10(H10), C24(H24), C42(H42), C48(H48), C54(H54), C60(H60),
 C68(H68), C74(H74), C76(H76), C78(H78), C96(H96), C104(H104), C110(H110),
 C118(H118), C128(H128), C142(H142), C146(H146), C39(H39), C5(H5), C81(H81),
 C83(H83), C91(H91), C23(H23), C47(H47), C3(H3A), C49(H49), C51(H51),
 C103(H103), C107(H107), C27(H27), C109(H109), C55(H55), C111(H111), C113(H113)
6.d Idealised Me refined as rotating group:
 C46(H46A,H46B,H46C), C124(H12C,H12D,H12E), C132(H13C,H13D,H13E), C37(H37A,
 H37B,H37C), C19(H19A,H19B,H19C), C87(H87A,H87B,H87C), C89(H89A,H89B,H89C),
 C45(H45A,H45B,H45C), C95(H95A,H95B,H95C), C97(H97A,H97B,H97C), C99(H99A,H99B,
 H99C), C101(H10C,H10D,H10E), C7(H7A,H7B,H7C), C57(H57A,H57B,H57C), C115(H11C,
 H11D,H11E), C29(H29A,H29B,H29C), C117(H11F,H11G,H11H), C123(H12H,H12I,H12J),
 C125(H12K,H12L,H12M), C63(H63A,H63B,H63C), C127(H12N,H12O,H12P), C2(H2A,H2B,
 H2C), C129(H12Q,H12R,H12S), C65(H65A,H65B,H65C), C33(H33A,H33B,H33C),
 C133(H13J,H13K,H13L), C67(H67A,H67B,H67C), C17(H17A,H17B,H17C), C137(H13M,H13N,
 H13O), C69(H69A,H69B,H69C), C35(H35A,H35B,H35C), C141(H14C,H14D,H14E),
 C71(H71A,H71B,H71C), C9(H9A,H9B,H9C), C145(H14F,H14G,H14H)
6.e Idealised tetrahedral OH refined as rotating group:
 O2(H2), O9(H9), O3(H3), O13(H13)
;
_smtbx_masks_void_probe_radius 1.2
_smtbx_masks_void_truncation_radius 1.2
_olex2_submission_special_instructions 'No special instructions were received'

loop_
_space_group_symop_operation_xyz
'x, y, z'
'-x+1/2, y+1/2, -z+1/2'
'-x, -y, -z'
'x-1/2, -y-1/2, z-1/2'

loop_
_atom_site_label
_atom_site_type_symbol
_atom_site_fract_x
_atom_site_fract_y
_atom_site_fract_z
_atom_site_U_iso_or_equiv
_atom_site_adp_type
_atom_site_occupancy
_atom_site_site_symmetry_order
_atom_site_calc_flag
_atom_site_refinement_flags_posn
_atom_site_refinement_flags_adp
_atom_site_refinement_flags_occupancy
_atom_site_disorder_assembly
_atom_site_disorder_group
Fe1 Fe 0.66557(5) 0.67256(9) 0.48937(2) 0.0329(3) Uani 1 1 d . . . . .
Fe2 Fe 0.78258(5) 0.80810(10) 0.50765(2) 0.0344(3) Uani 1 1 d . . . . .
O1 O 0.6999(2) 0.8237(4) 0.48987(10) 0.0373(12) Uani 1 1 d . . . . .
O4 O 0.6564(2) 0.5178(5) 0.59568(9) 0.0351(12) Uani 1 1 d . . . . .
O6 O 0.8146(2) 0.7194(5) 0.61531(9) 0.0379(13) Uani 1 1 d . . . . .
O8 O 0.5871(2) 0.7161(5) 0.47436(10) 0.0413(13) Uani 1 1 d . . . . .
O10 O 0.7474(2) 0.6577(4) 0.50949(9) 0.0335(12) Uani 1 1 d . . . . .
O12 O 0.6542(2) 0.5136(5) 0.48682(10) 0.0407(13) Uani 1 1 d . . . . .
O14 O 0.8168(2) 0.7575(4) 0.47788(9) 0.0353(12) Uani 1 1 d . . . . .
O7 O 0.7586(3) 0.8711(5) 0.53848(10) 0.0392(13) Uani 1 1 d . . . . .
O2 O 0.7694(2) 0.4821(5) 0.61063(10) 0.0390(13) Uani 1 1 d . . . . .
H2 H 0.732902 0.481578 0.605389 0.059 Uiso 1 1 calc R U . . .
O9 O 0.6971(3) 0.7547(5) 0.60634(10) 0.0404(14) Uani 1 1 d . . . . .
H9 H 0.682276 0.692428 0.602962 0.061 Uiso 1 1 calc R U . . .
O5 O 0.8273(3) 0.9734(5) 0.40828(10) 0.0449(15) Uani 1 1 d . . . . .
O11 O 0.6753(3) 0.7684(6) 0.37995(10) 0.0523(17) Uani 1 1 d . . . . .
O3 O 0.7947(3) 0.7451(6) 0.39322(10) 0.0511(16) Uani 1 1 d . . . . .
H3 H 0.760296 0.762261 0.386598 0.077 Uiso 1 1 calc R U . . .
N1 N 0.8117(3) 0.9728(6) 0.49969(11) 0.0384(16) Uani 1 1 d . . . . .
O13 O 0.7094(3) 0.9988(6) 0.38770(13) 0.0595(18) Uani 1 1 d . . . . .
H13 H 0.742772 1.013288 0.395951 0.089 Uiso 1 1 calc R U . . .
N4 N 0.6346(3) 0.6841(6) 0.52591(11) 0.0380(15) Uani 1 1 d . . . . .
N2 N 0.8677(3) 0.7677(6) 0.53011(12) 0.0407(16) Uani 1 1 d . . . . .
N3 N 0.6908(3) 0.6583(6) 0.45113(12) 0.0415(17) Uani 1 1 d . . . . .
C1 C 0.8763(3) 0.6429(7) 0.68136(14) 0.0331(17) Uani 1 1 d . . . . .
H1 H 0.898279 0.584900 0.690263 0.040 Uiso 1 1 calc R U . . .
C4 C 0.8269(3) 0.8159(7) 0.68161(13) 0.0345(17) Uani 1 1 d . . . . .
H4 H 0.814077 0.875932 0.690900 0.041 Uiso 1 1 calc R U . . .
C6 C 0.6260(3) 0.4970(6) 0.61688(13) 0.0324(17) Uani 1 1 d . . . . .
C8 C 0.5884(3) 0.5767(6) 0.62410(13) 0.0324(17) Uani 1 1 d . . . . .
C10 C 0.6070(4) 0.3777(7) 0.65093(14) 0.0367(18) Uani 1 1 d . . . . .
H10 H 0.614915 0.311640 0.660398 0.044 Uiso 1 1 calc R U . . .
C12 C 0.6377(3) 0.3995(6) 0.63001(14) 0.0329(17) Uani 1 1 d . . . . .
C14 C 0.8606(3) 0.6349(7) 0.65469(14) 0.0336(17) Uani 1 1 d . . . . .
C16 C 0.8113(3) 0.8141(7) 0.65514(14) 0.0357(17) Uani 1 1 d . . . . .
C18 C 0.6166(3) 0.7742(6) 0.62978(14) 0.0325(17) Uani 1 1 d . . . . .
C20 C 0.8643(4) 0.7053(7) 0.47468(15) 0.0384(18) Uani 1 1 d . . . . .
C22 C 0.8609(3) 0.7334(6) 0.69538(13) 0.0331(17) Uani 1 1 d . . . . .
C24 C 0.5574(3) 0.5521(7) 0.64437(13) 0.0326(17) Uani 1 1 d . . . . .
H24 H 0.530395 0.604382 0.649243 0.039 Uiso 1 1 calc R U . . .
C26 C 0.5817(3) 0.6912(6) 0.61200(14) 0.0338(17) Uani 1 1 d . . . . .
H26A H 0.596461 0.690603 0.595227 0.041 Uiso 1 1 calc R U . . .
H26B H 0.539537 0.712281 0.609011 0.041 Uiso 1 1 calc R U . . .
C28 C 0.5653(3) 0.4506(7) 0.65793(13) 0.0341(17) Uani 1 1 d . . . . .
C30 C 0.6834(3) 0.3178(6) 0.62331(14) 0.0345(17) Uani 1 1 d . . . . .
H30A H 0.686554 0.323954 0.604809 0.041 Uiso 1 1 calc R U . . .
H30B H 0.670203 0.242415 0.626555 0.041 Uiso 1 1 calc R U . . .
C32 C 0.7441(3) 0.3377(6) 0.63904(14) 0.0337(17) Uani 1 1 d . . . . .
C34 C 0.8775(4) 0.7404(7) 0.72471(13) 0.0373(19) Uani 1 1 d . . . . .
C36 C 0.8302(3) 0.7232(7) 0.64233(13) 0.0344(17) Uani 1 1 d . . . . .
C38 C 0.8372(3) 0.4376(7) 0.64702(14) 0.0380(18) Uani 1 1 d . . . . .
C40 C 0.5282(4) 0.4288(7) 0.67913(14) 0.0401(19) Uani 1 1 d . . . . .
C42 C 0.5927(4) 0.8217(7) 0.65011(15) 0.0404(19) Uani 1 1 d . . . . .
H42 H 0.553115 0.804508 0.652040 0.048 Uiso 1 1 calc R U . . .
C44 C 0.6908(3) 0.6743(8) 0.34181(15) 0.042(2) Uani 1 1 d . . . . .
C46 C 0.5409(4) 0.5158(7) 0.70018(15) 0.0415(19) Uani 1 1 d . . . . .
H46A H 0.583026 0.514855 0.707091 0.062 Uiso 1 1 calc R U . . .
H46B H 0.517702 0.499887 0.713977 0.062 Uiso 1 1 calc R U . . .
H46C H 0.530113 0.588343 0.692943 0.062 Uiso 1 1 calc R U . . .
C48 C 0.7630(4) 0.2735(6) 0.66059(15) 0.0361(18) Uani 1 1 d . . . . .
H48 H 0.737825 0.216832 0.665028 0.043 Uiso 1 1 calc R U . . .
C50 C 0.6246(4) 0.4845(8) 0.57083(12) 0.0380(19) Uani 1 1 d . . . . .
H50A H 0.586493 0.523767 0.567088 0.046 Uiso 1 1 calc R U . . .
H50B H 0.616891 0.404538 0.570521 0.046 Uiso 1 1 calc R U . . .
C52 C 0.6741(4) 0.7994(6) 0.62679(13) 0.0359(18) Uani 1 1 d . . . . .
C54 C 0.8015(4) 1.0593(7) 0.51233(15) 0.043(2) Uani 1 1 d . . . . .
H54 H 0.817669 1.126104 0.507177 0.051 Uiso 1 1 calc R U . . .
C56 C 0.8173(4) 0.2890(7) 0.67585(16) 0.0398(19) Uani 1 1 d . . . . .
C58 C 0.8759(4) 0.5317(7) 0.64073(15) 0.0376(18) Uani 1 1 d . . . . .
H58A H 0.869727 0.544934 0.621976 0.045 Uiso 1 1 calc R U . . .
H58B H 0.917973 0.512860 0.646074 0.045 Uiso 1 1 calc R U . . .
C60 C 0.8543(4) 0.3707(7) 0.66828(15) 0.0391(19) Uani 1 1 d . . . . .
H60 H 0.892337 0.380707 0.677960 0.047 Uiso 1 1 calc R U . . .
C62 C 0.7064(4) 0.8750(7) 0.64381(14) 0.0366(18) Uani 1 1 d . . . . .
C64 C 0.9017(4) 0.9299(7) 0.38182(13) 0.0379(19) Uani 1 1 d . . . . .
C66 C 0.7811(4) 0.4180(7) 0.63208(13) 0.0369(18) Uani 1 1 d . . . . .
C68 C 0.6801(4) 0.9171(7) 0.66359(16) 0.044(2) Uani 1 1 d . . . . .
H68 H 0.702375 0.966260 0.675238 0.052 Uiso 1 1 calc R U . . .
C70 C 0.6648(4) 0.5147(8) 0.55148(15) 0.046(2) Uani 1 1 d . . . . .
H70A H 0.648810 0.483182 0.534554 0.055 Uiso 1 1 calc R U . . .
H70B H 0.704351 0.482616 0.556902 0.055 Uiso 1 1 calc R U . . .
C72 C 0.9116(3) 0.6858(7) 0.49460(14) 0.0377(18) Uani 1 1 d . . . . .
C74 C 0.8781(4) 1.1281(8) 0.35606(16) 0.047(2) Uani 1 1 d . . . . .
H74 H 0.869467 1.194708 0.346911 0.056 Uiso 1 1 calc R U . . .
C76 C 0.9103(4) 0.7230(7) 0.52074(16) 0.043(2) Uani 1 1 d . . . . .
H76 H 0.945710 0.712702 0.532378 0.052 Uiso 1 1 calc R U . . .
C78 C 0.8710(4) 0.6668(7) 0.44943(15) 0.0399(19) Uani 1 1 d . . . . .
H78 H 0.840099 0.678851 0.435582 0.048 Uiso 1 1 calc R U . . .
C80 C 0.8581(4) 0.7673(8) 0.60140(14) 0.042(2) Uani 1 1 d . . . . .
H80A H 0.898199 0.743335 0.609033 0.050 Uiso 1 1 calc R U . . .
H80B H 0.856400 0.848308 0.602324 0.050 Uiso 1 1 calc R U . . .
C82 C 0.7486(4) 0.9725(7) 0.54569(15) 0.0406(19) Uani 1 1 d . . . . .
C84 C 0.8395(4) 0.2165(7) 0.69910(17) 0.048(2) Uani 1 1 d . . . . .
C86 C 0.8449(4) 1.1008(7) 0.37548(15) 0.0406(19) Uani 1 1 d . . . . .
C88 C 0.7714(3) 0.9005(6) 0.64171(14) 0.0345(17) Uani 1 1 d . . . . .
H88A H 0.776653 0.903628 0.623389 0.041 Uiso 1 1 calc R U . . .
H88B H 0.782119 0.972997 0.649494 0.041 Uiso 1 1 calc R U . . .
C90 C 0.8238(4) 0.6996(8) 0.37496(15) 0.044(2) Uani 1 1 d . . . . .
C92 C 0.8452(4) 0.7302(8) 0.57385(14) 0.044(2) Uani 1 1 d . . . . .
H92A H 0.802406 0.737326 0.567669 0.052 Uiso 1 1 calc R U . . .
H92B H 0.856189 0.652042 0.572602 0.052 Uiso 1 1 calc R U . . .
C94 C 0.6645(4) 0.7608(8) 0.35318(14) 0.041(2) Uani 1 1 d . . . . .
C96 C 0.9329(4) 0.9637(8) 0.36235(15) 0.044(2) Uani 1 1 d . . . . .
H96 H 0.962445 0.916651 0.357518 0.053 Uiso 1 1 calc R U . . .
C98 C 0.9223(4) 1.0634(8) 0.34972(14) 0.046(2) Uani 1 1 d . . . . .
C100 C 0.6786(4) 0.4372(7) 0.47351(16) 0.044(2) Uani 1 1 d . . . . .
C102 C 0.6238(4) 0.8923(7) 0.66745(15) 0.0409(19) Uani 1 1 d . . . . .
C104 C 0.9210(4) 0.6133(8) 0.44500(16) 0.050(2) Uani 1 1 d . . . . .
H104 H 0.924270 0.589320 0.428100 0.060 Uiso 1 1 calc R U . . .
C106 C 0.8587(4) 1.0019(7) 0.38826(14) 0.041(2) Uani 1 1 d . . . . .
C108 C 0.6280(4) 0.7311(8) 0.39362(14) 0.044(2) Uani 1 1 d . . . . .
H10A H 0.629522 0.650299 0.395635 0.053 Uiso 1 1 calc R U . . .
H10B H 0.589094 0.751284 0.383963 0.053 Uiso 1 1 calc R U . . .
C110 C 0.6800(4) 0.6677(8) 0.31445(15) 0.046(2) Uani 1 1 d . . . . .
H110 H 0.696596 0.609093 0.305965 0.055 Uiso 1 1 calc R U . . .
C112 C 0.5423(4) 0.7817(7) 0.51012(18) 0.046(2) Uani 1 1 d . . . . .
C114 C 0.6325(4) 0.8416(8) 0.33915(16) 0.045(2) Uani 1 1 d . . . . .
C116 C 0.6462(4) 0.7444(9) 0.30038(15) 0.053(3) Uani 1 1 d D . . . .
C118 C 0.5878(4) 0.7367(7) 0.52922(16) 0.046(2) Uani 1 1 d . . . . .
H118 H 0.582345 0.747748 0.546578 0.055 Uiso 1 1 calc R U . . .
C120 C 0.8156(4) 0.9823(7) 0.45264(14) 0.0390(19) Uani 1 1 d . . . . .
H12A H 0.797934 0.908336 0.449885 0.047 Uiso 1 1 calc R U . . .
H12B H 0.783240 1.036954 0.450474 0.047 Uiso 1 1 calc R U . . .
C122 C 0.5432(4) 0.7682(8) 0.48390(17) 0.045(2) Uani 1 1 d . . . . .
C124 C 0.6661(4) 0.9221(7) 0.48921(18) 0.046(2) Uani 1 1 d . . . . .
H12C H 0.632047 0.916649 0.475645 0.069 Uiso 1 1 calc R U . . .
H12D H 0.690703 0.984538 0.485703 0.069 Uiso 1 1 calc R U . . .
H12E H 0.652399 0.932697 0.505813 0.069 Uiso 1 1 calc R U . . .
C126 C 0.6706(4) 0.6410(8) 0.54886(15) 0.046(2) Uani 1 1 d . . . . .
H12F H 0.658734 0.676774 0.564186 0.055 Uiso 1 1 calc R U . . .
H12G H 0.712506 0.659617 0.548305 0.055 Uiso 1 1 calc R U . . .
C128 C 0.9671(4) 0.5933(8) 0.46477(17) 0.051(2) Uani 1 1 d . . . . .
H128 H 1.001634 0.555469 0.461652 0.062 Uiso 1 1 calc R U . . .
C130 C 0.8500(4) 0.9904(8) 0.47974(15) 0.046(2) Uani 1 1 d . . . . .
H13A H 0.881922 0.934932 0.481775 0.056 Uiso 1 1 calc R U . . .
H13B H 0.868513 1.063797 0.482113 0.056 Uiso 1 1 calc R U . . .
C132 C 0.7810(4) 0.5617(7) 0.51261(16) 0.045(2) Uani 1 1 d . . . . .
H13C H 0.755740 0.500085 0.515989 0.068 Uiso 1 1 calc R U . . .
H13D H 0.812792 0.570452 0.527105 0.068 Uiso 1 1 calc R U . . .
H13E H 0.798109 0.547098 0.496931 0.068 Uiso 1 1 calc R U . . .
C134 C 0.6500(4) 1.0414(8) 0.34820(19) 0.052(2) Uani 1 1 d . . . . .
C136 C 0.6367(4) 0.7852(7) 0.41923(14) 0.043(2) Uani 1 1 d . . . . .
H13F H 0.604234 0.762883 0.428631 0.052 Uiso 1 1 calc R U . . .
H13G H 0.633953 0.865672 0.416692 0.052 Uiso 1 1 calc R U . . .
C138 C 0.7079(4) 0.4634(8) 0.45244(16) 0.048(2) Uani 1 1 d . . . . .
C140 C 0.8570(4) 1.0036(8) 0.43318(14) 0.047(2) Uani 1 1 d . . . . .
H14A H 0.868062 1.082133 0.433358 0.056 Uiso 1 1 calc R U . . .
H14B H 0.893487 0.959614 0.437495 0.056 Uiso 1 1 calc R U . . .
C142 C 0.6223(4) 0.8285(9) 0.31248(16) 0.053(2) Uani 1 1 d . . . . .
H142 H 0.597746 0.880052 0.302442 0.064 Uiso 1 1 calc R U . . .
C144 C 0.7679(4) 1.0657(7) 0.53360(14) 0.044(2) Uani 1 1 d . . . . .
C146 C 0.7098(4) 0.5714(8) 0.44215(16) 0.049(2) Uani 1 1 d . . . . .
H146 H 0.727107 0.578659 0.426916 0.059 Uiso 1 1 calc R U . . .
C73 C 0.7963(4) 0.6243(8) 0.35771(18) 0.051(2) Uani 1 1 d . . . . .
C37 C 0.9077(5) 0.8514(7) 0.73155(16) 0.054(3) Uani 1 1 d . . . . .
H37A H 0.943168 0.857228 0.723263 0.081 Uiso 1 1 calc R U . . .
H37B H 0.918634 0.856687 0.750209 0.081 Uiso 1 1 calc R U . . .
H37C H 0.880371 0.910963 0.725523 0.081 Uiso 1 1 calc R U . . .
C75 C 0.8817(4) 0.7297(8) 0.37469(17) 0.045(2) Uani 1 1 d . . . . .
C19 C 0.5426(4) 0.3156(7) 0.69177(16) 0.048(2) Uani 1 1 d . . . . .
H19A H 0.532934 0.257711 0.678931 0.073 Uiso 1 1 calc R U . . .
H19B H 0.519298 0.305279 0.705784 0.073 Uiso 1 1 calc R U . . .
H19C H 0.584737 0.312160 0.698607 0.073 Uiso 1 1 calc R U . . .
C77 C 0.9113(4) 0.8173(7) 0.39287(15) 0.044(2) Uani 1 1 d . . . . .
H77A H 0.895192 0.813644 0.409312 0.053 Uiso 1 1 calc R U . . .
H77B H 0.954187 0.802280 0.396526 0.053 Uiso 1 1 calc R U . . .
C39 C 0.7254(4) 1.2111(8) 0.33981(19) 0.050(2) Uani 1 1 d . . . . .
H39 H 0.751206 1.269569 0.337095 0.060 Uiso 1 1 calc R U . . .
C79 C 0.7003(4) 1.0617(9) 0.36558(18) 0.054(2) Uani 1 1 d . . . . .
C5 C 0.7177(4) 0.9867(8) 0.56682(15) 0.046(2) Uani 1 1 d . . . . .
H5 H 0.705020 0.924640 0.575475 0.055 Uiso 1 1 calc R U . . .
C81 C 0.6403(4) 1.1069(9) 0.32667(19) 0.055(2) Uani 1 1 d . . . . .
H81 H 0.606167 1.092255 0.314591 0.066 Uiso 1 1 calc R U . . .
C41 C 0.7314(4) 0.5925(8) 0.35718(19) 0.051(2) Uani 1 1 d . . . . .
H41A H 0.724537 0.518656 0.349482 0.061 Uiso 1 1 calc R U . . .
H41B H 0.722194 0.589380 0.374965 0.061 Uiso 1 1 calc R U . . .
C83 C 0.9610(4) 0.6306(8) 0.48933(18) 0.053(2) Uani 1 1 d . . . . .
H83 H 0.992258 0.617423 0.502972 0.064 Uiso 1 1 calc R U . . .
C21 C 0.6954(4) 0.7588(8) 0.43579(15) 0.050(2) Uani 1 1 d . . . . .
H21A H 0.726241 0.748346 0.424624 0.060 Uiso 1 1 calc R U . . .
H21B H 0.707424 0.821135 0.447442 0.060 Uiso 1 1 calc R U . . .
C85 C 0.8800(4) 0.7998(8) 0.55710(13) 0.046(2) Uani 1 1 d . . . . .
H85A H 0.869636 0.878077 0.558789 0.056 Uiso 1 1 calc R U . . .
H85B H 0.922766 0.791526 0.563209 0.056 Uiso 1 1 calc R U . . .
C43 C 0.6764(4) 1.1927(8) 0.32118(19) 0.055(2) Uani 1 1 d . . . . .
C87 C 0.8223(4) 0.7308(10) 0.73764(17) 0.063(3) Uani 1 1 d . . . . .
H87A H 0.792560 0.783334 0.729833 0.094 Uiso 1 1 calc R U . . .
H87B H 0.832385 0.746725 0.756002 0.094 Uiso 1 1 calc R U . . .
H87C H 0.806434 0.656163 0.735381 0.094 Uiso 1 1 calc R U . . .
C11 C 0.7935(4) 1.1717(8) 0.38062(18) 0.052(2) Uani 1 1 d . . . . .
H11A H 0.785503 1.158227 0.398333 0.062 Uiso 1 1 calc R U . . .
H11B H 0.804268 1.249961 0.379317 0.062 Uiso 1 1 calc R U . . .
C89 C 0.7908(5) 0.1451(8) 0.70758(18) 0.054(2) Uani 1 1 d . . . . .
H89A H 0.807681 0.098357 0.721956 0.081 Uiso 1 1 calc R U . . .
H89B H 0.773333 0.098949 0.693206 0.081 Uiso 1 1 calc R U . . .
H89C H 0.760252 0.192248 0.713012 0.081 Uiso 1 1 calc R U . . .
C45 C 0.4629(4) 0.4290(10) 0.66731(18) 0.057(3) Uani 1 1 d . . . . .
H45A H 0.451904 0.502122 0.660450 0.086 Uiso 1 1 calc R U . . .
H45B H 0.438545 0.410163 0.680525 0.086 Uiso 1 1 calc R U . . .
H45C H 0.456416 0.374963 0.653403 0.086 Uiso 1 1 calc R U . . .
C91 C 0.4958(4) 0.8085(9) 0.4663(2) 0.060(3) Uani 1 1 d . . . . .
H91 H 0.496212 0.801280 0.448317 0.071 Uiso 1 1 calc R U . . .
C23 C 0.6744(5) 0.3292(8) 0.48105(18) 0.054(2) Uani 1 1 d . . . . .
H23 H 0.654981 0.312395 0.495311 0.064 Uiso 1 1 calc R U . . .
C93 C 0.7388(4) 1.1488(8) 0.36217(18) 0.048(2) Uani 1 1 d . . . . .
C47 C 0.9123(4) 0.6853(9) 0.3556(2) 0.060(3) Uani 1 1 d . . . . .
H47 H 0.952443 0.704627 0.355571 0.072 Uiso 1 1 calc R U . . .
C95 C 0.8639(5) 0.2898(8) 0.7223(2) 0.070(3) Uani 1 1 d . . . . .
H95A H 0.835076 0.347027 0.724570 0.104 Uiso 1 1 calc R U . . .
H95B H 0.900973 0.323980 0.719195 0.104 Uiso 1 1 calc R U . . .
H95C H 0.871220 0.244718 0.737881 0.104 Uiso 1 1 calc R U . . .
C3 C 0.7542(5) 1.1705(8) 0.54221(17) 0.059(3) Uani 1 1 d . . . . .
H3A H 0.766318 1.233524 0.533738 0.070 Uiso 1 1 calc R U . . .
C97 C 0.7114(5) 1.3361(10) 0.2927(2) 0.072(3) Uani 1 1 d . . . . .
H97A H 0.715004 1.395906 0.305259 0.107 Uiso 1 1 calc R U . . .
H97B H 0.703161 1.366644 0.275312 0.107 Uiso 1 1 calc R U . . .
H97C H 0.748379 1.294429 0.294499 0.107 Uiso 1 1 calc R U . . .
C49 C 0.8273(4) 0.5835(8) 0.3386(2) 0.065(3) Uani 1 1 d . . . . .
H49 H 0.808187 0.533004 0.326376 0.078 Uiso 1 1 calc R U . . .
C99 C 0.9208(5) 0.6506(9) 0.73491(16) 0.065(3) Uani 1 1 d . . . . .
H99A H 0.904318 0.578878 0.729289 0.097 Uiso 1 1 calc R U . . .
H99B H 0.927713 0.653294 0.753712 0.097 Uiso 1 1 calc R U . . .
H99C H 0.958172 0.661687 0.728290 0.097 Uiso 1 1 calc R U . . .
C25 C 0.9608(5) 1.0967(12) 0.32892(19) 0.079(2) Uani 1 1 d . . . . .
C101 C 0.8894(5) 0.1422(8) 0.6920(2) 0.065(3) Uani 1 1 d . . . . .
H10C H 0.903335 0.093574 0.706419 0.098 Uiso 1 1 calc R U . . .
H10D H 0.922191 0.187878 0.688082 0.098 Uiso 1 1 calc R U . . .
H10E H 0.874318 0.097979 0.676875 0.098 Uiso 1 1 calc R U . . .
C51 C 0.4935(5) 0.8334(9) 0.5183(2) 0.069(3) Uani 1 1 d . . . . .
H51 H 0.491993 0.839436 0.536221 0.082 Uiso 1 1 calc R U . . .
C103 C 0.7062(5) 1.0904(9) 0.5747(2) 0.068(3) Uani 1 1 d . . . . .
H103 H 0.685511 1.099804 0.588991 0.081 Uiso 1 1 calc R U . . .
C13 C 0.6113(4) 0.9450(8) 0.3513(2) 0.056(3) Uani 1 1 d . . . . .
H13H H 0.570447 0.961661 0.343270 0.068 Uiso 1 1 calc R U . . .
H13I H 0.610749 0.931689 0.369835 0.068 Uiso 1 1 calc R U . . .
C105 C 0.6612(5) 1.2605(9) 0.2973(2) 0.065(3) Uani 1 1 d . . . . .
C53 C 0.8851(4) 0.6144(10) 0.3370(2) 0.072(3) Uani 1 1 d D . . . .
C107 C 0.7306(6) 0.3742(10) 0.4392(2) 0.079(4) Uani 1 1 d . . . . .
H107 H 0.748304 0.389438 0.424331 0.094 Uiso 1 1 calc R U . . .
C27 C 0.7244(6) 1.1834(10) 0.5621(2) 0.072(3) Uani 1 1 d . . . . .
H27 H 0.715664 1.254946 0.567681 0.086 Uiso 1 1 calc R U . . .
C109 C 0.6987(7) 0.2433(10) 0.4679(2) 0.089(4) Uani 1 1 d . . . . .
H109 H 0.695549 0.169143 0.473060 0.107 Uiso 1 1 calc R U . . .
C55 C 0.4480(5) 0.8593(11) 0.4754(3) 0.082(4) Uani 1 1 d . . . . .
H55 H 0.415004 0.883450 0.463676 0.099 Uiso 1 1 calc R U . . .
C111 C 0.4490(6) 0.8743(10) 0.5017(3) 0.084(4) Uani 1 1 d . . . . .
H111 H 0.418034 0.913665 0.507782 0.100 Uiso 1 1 calc R U . . .
C7 C 0.9634(5) 1.0009(12) 0.3100(2) 0.087(3) Uani 1 1 d . . . . .
H7A H 0.988310 1.021548 0.297139 0.131 Uiso 1 1 calc R U . . .
H7B H 0.923440 0.984331 0.301416 0.131 Uiso 1 1 calc R U . . .
H7C H 0.979991 0.936024 0.319398 0.131 Uiso 1 1 calc R U . . .
C113 C 0.7277(7) 0.2705(11) 0.4469(2) 0.096(5) Uani 1 1 d . . . . .
H113 H 0.745464 0.214184 0.438111 0.115 Uiso 1 1 calc R U . . .
C57 C 0.9355(5) 1.1939(12) 0.3134(2) 0.088(3) Uani 1 1 d . . . . .
H57A H 0.931622 1.255896 0.324892 0.132 Uiso 1 1 calc R U . . .
H57B H 0.896563 1.174817 0.304108 0.132 Uiso 1 1 calc R U . . .
H57C H 0.961823 1.214355 0.301069 0.132 Uiso 1 1 calc R U . . .
C115 C 1.0212(5) 1.1281(13) 0.3421(2) 0.088(3) Uani 1 1 d . . . . .
H11C H 1.045759 1.150306 0.329206 0.133 Uiso 1 1 calc R U . . .
H11D H 1.039414 1.065184 0.351788 0.133 Uiso 1 1 calc R U . . .
H11E H 1.017836 1.189339 0.353851 0.133 Uiso 1 1 calc R U . . .
C29 C 0.6497(8) 1.1888(13) 0.2731(3) 0.114(5) Uani 1 1 d . . . . .
H29A H 0.686405 1.152447 0.270373 0.170 Uiso 1 1 calc R U . . .
H29B H 0.635422 1.234884 0.258263 0.170 Uiso 1 1 calc R U . . .
H29C H 0.619868 1.133320 0.275343 0.170 Uiso 1 1 calc R U . . .
C117 C 0.6090(6) 1.3335(13) 0.2998(4) 0.136(8) Uani 1 1 d . . . . .
H11F H 0.574329 1.287988 0.301132 0.203 Uiso 1 1 calc R U . . .
H11G H 0.600928 1.380685 0.284587 0.203 Uiso 1 1 calc R U . . .
H11H H 0.617915 1.379151 0.315174 0.203 Uiso 1 1 calc R U . . .
Cl1 Cl 0.8969(4) 1.0833(4) 0.60972(18) 0.213(3) Uani 1 1 d G . . A -1
Cl4 Cl 0.9166(4) 1.3138(4) 0.5973(2) 0.278(6) Uani 1 1 d G . . A -1
C59 C 0.8660(3) 1.2155(6) 0.6053(4) 0.172(10) Uani 1 1 d G . . A -1
H59A H 0.831686 1.212722 0.591550 0.207 Uiso 1 1 calc R U . A -1
H59B H 0.851574 1.238478 0.621358 0.207 Uiso 1 1 calc R U . A -1
Cl6 Cl 0.9002(3) 0.2820(5) 0.46333(12) 0.190(3) Uani 1 1 d G . . B -1
Cl8 Cl 0.8781(3) 0.3453(5) 0.51490(11) 0.174(2) Uani 1 1 d G . . B -1
C119 C 0.8669(6) 0.3771(8) 0.48190(12) 0.108(5) Uani 1 1 d G . . B -1
H11I H 0.823942 0.379411 0.475703 0.130 Uiso 1 1 calc R U . B -1
H11J H 0.883113 0.451043 0.479442 0.130 Uiso 1 1 calc R U . B -1
Cl10 Cl 0.71617(13) 0.4559(2) 0.72080(5) 0.0739(8) Uani 1 1 d G . . C -1
Cl5 Cl 0.69477(11) 0.64737(18) 0.68691(5) 0.0630(7) Uani 1 1 d G . . C -1
C15 C 0.7288(4) 0.5181(4) 0.69193(9) 0.054(2) Uani 1 1 d G . . C -1
H15A H 0.713695 0.469248 0.677413 0.065 Uiso 1 1 calc R U . C -1
H15B H 0.771824 0.526612 0.692122 0.065 Uiso 1 1 calc R U . C -1
Cl3 Cl 0.8064(2) 0.8497(4) 0.31769(10) 0.1471(18) Uani 1 1 d G . . D -1
Cl7 Cl 0.7855(3) 1.0251(5) 0.27924(11) 0.182(3) Uani 1 1 d G . . D -1
C121 C 0.7702(3) 0.9745(5) 0.30887(11) 0.060(3) Uani 1 1 d G . . D -1
H12T H 0.727110 0.963676 0.307863 0.073 Uiso 1 1 calc R U . D -1
H12U H 0.782503 1.029836 0.322369 0.073 Uiso 1 1 calc R U . D -1
Cl2 Cl 0.4618(2) 0.8444(3) 0.38806(8) 0.1169(13) Uani 1 1 d G . . E -1
Cl9 Cl 0.4370(3) 1.0325(3) 0.41960(9) 0.1438(18) Uani 1 1 d G . . E -1
C61 C 0.4689(11) 0.9870(5) 0.3930(3) 0.218(14) Uani 1 1 d G . . E -1
H61A H 0.511267 1.006545 0.395612 0.261 Uiso 1 1 calc R U . E -1
H61B H 0.449776 1.025508 0.377417 0.261 Uiso 1 1 calc R U . E -1
C123 C 0.5844(7) 1.0609(7) 0.6862(3) 0.088(6) Uani 0.574(9) 1 d DG . P F 1
H12H H 0.558560 1.071040 0.669867 0.133 Uiso 0.574(9) 1 calc R U P F 1
H12I H 0.621671 1.099951 0.685789 0.133 Uiso 0.574(9) 1 calc R U P F 1
H12J H 0.565076 1.089940 0.700233 0.133 Uiso 0.574(9) 1 calc R U P F 1
C31 C 0.5970(3) 0.9378(6) 0.69070(12) 0.049(2) Uani 1 1 d DG . . . .
C125 C 0.5395(5) 0.8782(12) 0.6941(3) 0.090(6) Uani 0.574(9) 1 d DG . P F 1
H12K H 0.525985 0.903498 0.709959 0.134 Uiso 0.574(9) 1 calc R U P F 1
H12L H 0.546612 0.798937 0.695165 0.134 Uiso 0.574(9) 1 calc R U P F 1
H12M H 0.509170 0.894218 0.679442 0.134 Uiso 0.574(9) 1 calc R U P F 1
C63 C 0.6425(5) 0.9226(12) 0.71500(19) 0.059(4) Uani 0.574(9) 1 d DG . P F 1
H63A H 0.679091 0.961130 0.712874 0.089 Uiso 0.574(9) 1 calc R U P F 1
H63B H 0.650827 0.844299 0.717761 0.089 Uiso 0.574(9) 1 calc R U P F 1
H63C H 0.626710 0.952798 0.729847 0.089 Uiso 0.574(9) 1 calc R U P F 1
C127 C 0.6364(10) 1.031(2) 0.7032(5) 0.090(6) Uani 0.426(9) 1 d D . P F 2
H12N H 0.641573 1.086563 0.690258 0.134 Uiso 0.426(9) 1 calc R U P F 2
H12O H 0.674938 1.001537 0.710562 0.134 Uiso 0.426(9) 1 calc R U P F 2
H12P H 0.617590 1.064972 0.716886 0.134 Uiso 0.426(9) 1 calc R U P F 2
C2 C 0.5379(6) 0.992(2) 0.6802(4) 0.059(4) Uani 0.426(9) 1 d D . P F 2
H2A H 0.522622 1.031566 0.694137 0.089 Uiso 0.426(9) 1 calc R U P F 2
H2B H 0.509449 0.936190 0.673187 0.089 Uiso 0.426(9) 1 calc R U P F 2
H2C H 0.543784 1.044572 0.666636 0.089 Uiso 0.426(9) 1 calc R U P F 2
C129 C 0.5890(16) 0.8429(13) 0.7091(4) 0.088(6) Uani 0.426(9) 1 d D . P F 2
H12Q H 0.627599 0.820037 0.718073 0.133 Uiso 0.426(9) 1 calc R U P F 2
H12R H 0.569995 0.780839 0.699330 0.133 Uiso 0.426(9) 1 calc R U P F 2
H12S H 0.564137 0.867245 0.721710 0.133 Uiso 0.426(9) 1 calc R U P F 2
C65 C 0.9349(7) 0.6919(11) 0.2979(3) 0.091(4) Uani 0.663(12) 1 d G . P G 2
H65A H 0.899860 0.735688 0.291653 0.137 Uiso 0.663(12) 1 calc R U P G 2
H65B H 0.953932 0.668215 0.283316 0.137 Uiso 0.663(12) 1 calc R U P G 2
H65C H 0.962660 0.736467 0.309569 0.137 Uiso 0.663(12) 1 calc R U P G 2
C131 C 0.9167(4) 0.5906(10) 0.31231(18) 0.086(3) Uani 0.663(12) 1 d DG . P G 2
C33 C 0.9720(6) 0.5249(13) 0.3232(3) 0.090(4) Uani 0.663(12) 1 d G . P G 2
H33A H 0.993683 0.564436 0.337874 0.135 Uiso 0.663(12) 1 calc R U P G 2
H33B H 0.997346 0.515819 0.309912 0.135 Uiso 0.663(12) 1 calc R U P G 2
H33C H 0.960217 0.452656 0.328881 0.135 Uiso 0.663(12) 1 calc R U P G 2
C133 C 0.8755(5) 0.5180(13) 0.2936(3) 0.085(4) Uani 0.663(12) 1 d G . P G 2
H13J H 0.866377 0.450602 0.302446 0.127 Uiso 0.663(12) 1 calc R U P G 2
H13K H 0.895031 0.499174 0.278859 0.127 Uiso 0.663(12) 1 calc R U P G 2
H13L H 0.838847 0.557821 0.287744 0.127 Uiso 0.663(12) 1 calc R U P G 2
C67 C 0.9734(10) 0.6217(19) 0.3150(5) 0.083(5) Uani 0.337(12) 1 d G . P G 1
H67A H 0.968072 0.631605 0.296350 0.125 Uiso 0.337(12) 1 calc R U P G 1
H67B H 1.012995 0.592931 0.320894 0.125 Uiso 0.337(12) 1 calc R U P G 1
H67C H 0.968586 0.692509 0.323314 0.125 Uiso 0.337(12) 1 calc R U P G 1
C135 C 0.9270(8) 0.5404(17) 0.3221(4) 0.086(3) Uani 0.337(12) 1 d DG . P G 1
C17 C 0.9577(12) 0.450(2) 0.3397(5) 0.084(5) Uani 0.337(12) 1 d G . P G 1
H17A H 0.953240 0.466338 0.357568 0.126 Uiso 0.337(12) 1 calc R U P G 1
H17B H 0.999757 0.448248 0.338036 0.126 Uiso 0.337(12) 1 calc R U P G 1
H17C H 0.939715 0.379095 0.334745 0.126 Uiso 0.337(12) 1 calc R U P G 1
C137 C 0.8943(11) 0.488(2) 0.2975(5) 0.090(6) Uani 0.337(12) 1 d G . P G 1
H13M H 0.864570 0.436235 0.301979 0.136 Uiso 0.337(12) 1 calc R U P G 1
H13N H 0.922635 0.448282 0.288584 0.136 Uiso 0.337(12) 1 calc R U P G 1
H13O H 0.874925 0.545081 0.286226 0.136 Uiso 0.337(12) 1 calc R U P G 1
C69 C 0.6848(5) 0.7698(15) 0.2591(2) 0.069(3) Uani 0.634(15) 1 d G . P H 2
H69A H 0.691014 0.849337 0.258894 0.104 Uiso 0.634(15) 1 calc R U P H 2
H69B H 0.681350 0.741122 0.241569 0.104 Uiso 0.634(15) 1 calc R U P H 2
H69C H 0.718440 0.734917 0.269762 0.104 Uiso 0.634(15) 1 calc R U P H 2
C139 C 0.6279(5) 0.7447(10) 0.27031(10) 0.066(2) Uani 0.634(15) 1 d DG . P H 2
C35 C 0.6069(7) 0.6278(10) 0.2626(3) 0.063(3) Uani 0.634(15) 1 d G . P H 2
H35A H 0.637207 0.574816 0.269570 0.094 Uiso 0.634(15) 1 calc R U P H 2
H35B H 0.599840 0.621925 0.243812 0.094 Uiso 0.634(15) 1 calc R U P H 2
H35C H 0.570181 0.612288 0.269425 0.094 Uiso 0.634(15) 1 calc R U P H 2
C141 C 0.5798(6) 0.8277(12) 0.2597(3) 0.073(3) Uani 0.634(15) 1 d G . P H 2
H14C H 0.546876 0.822764 0.269664 0.109 Uiso 0.634(15) 1 calc R U P H 2
H14D H 0.565651 0.811112 0.241676 0.109 Uiso 0.634(15) 1 calc R U P H 2
H14E H 0.596277 0.902018 0.261163 0.109 Uiso 0.634(15) 1 calc R U P H 2
C71 C 0.5973(11) 0.6190(19) 0.2656(4) 0.068(4) Uani 0.366(15) 1 d G . P H 1
H71A H 0.614504 0.551666 0.273613 0.102 Uiso 0.366(15) 1 calc R U P H 1
H71B H 0.587891 0.608029 0.246965 0.102 Uiso 0.366(15) 1 calc R U P H 1
H71C H 0.561130 0.637082 0.272581 0.102 Uiso 0.366(15) 1 calc R U P H 1
C143 C 0.6418(8) 0.7137(16) 0.27106(13) 0.066(2) Uani 0.366(15) 1 d DG . P H 1
C9 C 0.6177(12) 0.8162(17) 0.2559(4) 0.067(4) Uani 0.366(15) 1 d G . P H 1
H9A H 0.586123 0.848871 0.264185 0.100 Uiso 0.366(15) 1 calc R U P H 1
H9B H 0.601951 0.795216 0.238295 0.100 Uiso 0.366(15) 1 calc R U P H 1
H9C H 0.649561 0.869613 0.255738 0.100 Uiso 0.366(15) 1 calc R U P H 1
C145 C 0.7010(8) 0.680(2) 0.2627(4) 0.068(4) Uani 0.366(15) 1 d G . P H 1
H14F H 0.733358 0.699101 0.276313 0.102 Uiso 0.366(15) 1 calc R U P H 1
H14G H 0.706094 0.719077 0.246918 0.102 Uiso 0.366(15) 1 calc R U P H 1
H14H H 0.701070 0.600836 0.259644 0.102 Uiso 0.366(15) 1 calc R U P H 1

loop_
_atom_site_aniso_label
_atom_site_aniso_U_11
_atom_site_aniso_U_22
_atom_site_aniso_U_33
_atom_site_aniso_U_23
_atom_site_aniso_U_13
_atom_site_aniso_U_12
Fe1 0.0370(6) 0.0391(6) 0.0228(5) 0.0006(5) 0.0049(4) -0.0035(5)
Fe2 0.0391(6) 0.0395(6) 0.0253(5) -0.0009(5) 0.0066(4) -0.0045(5)
O1 0.039(3) 0.039(3) 0.034(3) 0.003(2) 0.006(2) 0.000(3)
O4 0.034(3) 0.052(3) 0.021(2) -0.001(2) 0.008(2) -0.004(3)
O6 0.037(3) 0.056(4) 0.020(2) -0.002(2) 0.002(2) -0.012(3)
O8 0.037(3) 0.056(4) 0.031(3) 0.004(3) 0.007(2) 0.002(3)
O10 0.036(3) 0.037(3) 0.028(3) -0.001(2) 0.004(2) 0.000(2)
O12 0.043(3) 0.045(3) 0.033(3) -0.001(3) 0.003(2) -0.007(3)
O14 0.037(3) 0.042(3) 0.027(3) 0.000(2) 0.004(2) 0.001(2)
O7 0.048(3) 0.039(3) 0.033(3) 0.000(2) 0.013(3) -0.005(3)
O2 0.029(3) 0.052(3) 0.035(3) 0.001(3) 0.001(2) -0.005(3)
O9 0.049(3) 0.047(3) 0.026(3) -0.010(2) 0.008(2) -0.018(3)
O5 0.051(4) 0.062(4) 0.024(3) -0.003(3) 0.010(2) -0.012(3)
O11 0.049(4) 0.084(5) 0.023(3) 0.001(3) 0.007(3) -0.024(3)
O3 0.037(3) 0.085(5) 0.032(3) -0.009(3) 0.007(3) -0.012(3)
N1 0.045(4) 0.048(4) 0.023(3) -0.006(3) 0.009(3) 0.001(3)
O13 0.043(4) 0.079(5) 0.057(4) 0.017(4) 0.010(3) -0.014(4)
N4 0.045(4) 0.044(4) 0.025(3) -0.001(3) 0.007(3) -0.013(3)
N2 0.043(4) 0.052(4) 0.028(3) 0.003(3) 0.007(3) -0.010(3)
N3 0.050(4) 0.053(4) 0.022(3) 0.002(3) 0.005(3) 0.003(4)
C1 0.025(4) 0.040(4) 0.035(4) 0.003(3) 0.006(3) -0.004(3)
C4 0.041(4) 0.039(4) 0.025(3) 0.001(3) 0.007(3) -0.009(4)
C6 0.034(4) 0.041(4) 0.021(3) -0.004(3) 0.000(3) -0.005(3)
C8 0.039(4) 0.037(4) 0.022(3) -0.002(3) 0.006(3) -0.002(3)
C10 0.044(5) 0.037(4) 0.027(4) -0.003(3) 0.000(3) -0.007(4)
C12 0.029(4) 0.039(4) 0.030(4) -0.004(3) 0.002(3) -0.010(3)
C14 0.027(4) 0.042(4) 0.032(4) -0.001(3) 0.007(3) -0.010(3)
C16 0.038(4) 0.039(4) 0.030(4) 0.001(3) 0.007(3) -0.012(4)
C18 0.039(4) 0.031(4) 0.027(4) 0.008(3) 0.001(3) 0.000(3)
C20 0.046(5) 0.039(5) 0.032(4) 0.000(3) 0.013(4) 0.000(4)
C22 0.038(4) 0.038(4) 0.023(3) -0.002(3) 0.007(3) -0.006(4)
C24 0.024(4) 0.046(5) 0.027(4) -0.003(3) 0.003(3) -0.002(3)
C26 0.034(4) 0.037(4) 0.031(4) 0.002(3) 0.007(3) -0.003(3)
C28 0.035(4) 0.046(5) 0.022(3) -0.002(3) 0.005(3) -0.012(4)
C30 0.038(4) 0.035(4) 0.029(4) -0.010(3) -0.001(3) -0.002(3)
C32 0.032(4) 0.034(4) 0.035(4) -0.011(3) 0.007(3) -0.002(3)
C34 0.047(5) 0.045(5) 0.021(3) 0.001(3) 0.007(3) -0.010(4)
C36 0.037(4) 0.043(5) 0.022(3) 0.000(3) 0.004(3) -0.012(4)
C38 0.032(4) 0.051(5) 0.031(4) -0.006(4) 0.000(3) -0.004(4)
C40 0.035(4) 0.058(5) 0.028(4) 0.000(4) 0.008(3) -0.011(4)
C42 0.035(4) 0.044(5) 0.041(4) -0.001(4) 0.001(3) 0.009(4)
C44 0.029(4) 0.063(6) 0.034(4) 0.007(4) 0.003(3) -0.010(4)
C46 0.041(5) 0.053(5) 0.032(4) -0.002(4) 0.007(4) 0.003(4)
C48 0.039(4) 0.032(4) 0.037(4) -0.009(3) 0.006(3) 0.001(3)
C50 0.040(4) 0.061(5) 0.012(3) -0.003(3) 0.005(3) -0.004(4)
C52 0.049(5) 0.035(4) 0.021(3) 0.003(3) -0.004(3) -0.006(4)
C54 0.054(5) 0.044(5) 0.034(4) 0.001(4) 0.015(4) -0.009(4)
C56 0.035(4) 0.034(4) 0.047(5) -0.005(4) -0.004(4) 0.004(4)
C58 0.037(4) 0.041(5) 0.035(4) 0.001(4) 0.004(3) 0.001(4)
C60 0.038(5) 0.038(4) 0.038(4) -0.006(4) -0.006(4) 0.004(4)
C62 0.040(5) 0.038(4) 0.029(4) 0.003(3) -0.002(3) -0.002(4)
C64 0.036(4) 0.054(5) 0.021(3) -0.002(3) -0.005(3) -0.006(4)
C66 0.041(5) 0.049(5) 0.021(3) -0.003(3) 0.004(3) 0.006(4)
C68 0.053(5) 0.037(5) 0.037(4) -0.005(4) -0.005(4) 0.005(4)
C70 0.046(5) 0.067(6) 0.026(4) -0.009(4) 0.009(4) -0.003(5)
C72 0.035(4) 0.048(5) 0.030(4) 0.002(4) 0.004(3) 0.001(4)
C74 0.042(5) 0.060(6) 0.038(4) 0.015(4) 0.004(4) -0.008(4)
C76 0.037(5) 0.055(5) 0.036(4) 0.000(4) 0.001(4) -0.006(4)
C78 0.041(5) 0.048(5) 0.031(4) -0.001(4) 0.008(3) -0.004(4)
C80 0.043(5) 0.059(5) 0.024(4) 0.002(4) 0.005(3) -0.011(4)
C82 0.046(5) 0.047(5) 0.030(4) 0.002(4) 0.009(4) 0.000(4)
C84 0.054(6) 0.033(4) 0.049(5) 0.000(4) -0.011(4) -0.007(4)
C86 0.045(5) 0.045(5) 0.032(4) -0.003(4) 0.008(4) -0.001(4)
C88 0.038(4) 0.034(4) 0.031(4) 0.004(3) 0.002(3) -0.006(3)
C90 0.040(5) 0.058(6) 0.030(4) 0.004(4) -0.004(3) 0.000(4)
C92 0.056(5) 0.054(5) 0.021(4) 0.003(4) 0.005(4) -0.017(4)
C94 0.034(4) 0.062(6) 0.027(4) 0.005(4) 0.009(3) -0.017(4)
C96 0.034(4) 0.069(6) 0.030(4) 0.001(4) 0.005(3) -0.003(4)
C98 0.038(5) 0.076(6) 0.025(4) 0.009(4) 0.009(3) -0.016(5)
C100 0.055(5) 0.036(5) 0.037(4) -0.009(4) -0.005(4) 0.010(4)
C102 0.043(5) 0.049(5) 0.028(4) -0.006(4) -0.001(3) 0.003(4)
C104 0.065(6) 0.054(6) 0.033(4) 0.009(4) 0.014(4) 0.020(5)
C106 0.047(5) 0.054(5) 0.023(4) 0.000(4) 0.012(3) -0.010(4)
C108 0.041(5) 0.067(6) 0.025(4) 0.004(4) 0.007(3) -0.013(4)
C110 0.041(5) 0.066(6) 0.034(4) -0.006(4) 0.015(4) -0.021(4)
C112 0.052(5) 0.039(5) 0.051(5) -0.003(4) 0.019(4) -0.006(4)
C114 0.033(4) 0.062(6) 0.042(4) 0.002(4) 0.012(4) -0.010(4)
C116 0.060(6) 0.081(7) 0.017(4) 0.007(4) 0.000(4) -0.037(5)
C118 0.055(6) 0.048(5) 0.037(4) -0.003(4) 0.017(4) -0.011(4)
C120 0.050(5) 0.045(5) 0.024(4) -0.003(3) 0.013(3) -0.006(4)
C122 0.035(5) 0.055(5) 0.044(5) 0.006(4) 0.001(4) 0.003(4)
C124 0.035(5) 0.040(5) 0.063(6) 0.014(4) 0.005(4) -0.002(4)
C126 0.042(5) 0.069(6) 0.027(4) 0.006(4) 0.005(3) -0.016(4)
C128 0.051(6) 0.063(6) 0.043(5) -0.006(4) 0.017(4) 0.020(5)
C130 0.055(5) 0.051(5) 0.037(4) -0.014(4) 0.018(4) -0.022(4)
C132 0.040(5) 0.053(5) 0.043(5) -0.001(4) 0.004(4) 0.008(4)
C134 0.040(5) 0.059(6) 0.060(6) 0.006(5) 0.023(5) 0.005(4)
C136 0.056(5) 0.046(5) 0.030(4) 0.001(4) 0.018(4) 0.005(4)
C138 0.054(6) 0.056(6) 0.035(4) -0.006(4) 0.007(4) 0.014(5)
C140 0.047(5) 0.069(6) 0.027(4) -0.012(4) 0.012(4) -0.022(5)
C142 0.049(5) 0.073(7) 0.035(4) 0.007(5) 0.001(4) -0.014(5)
C144 0.062(6) 0.051(5) 0.023(4) -0.001(4) 0.013(4) -0.006(4)
C146 0.045(5) 0.072(7) 0.029(4) -0.004(4) 0.007(4) 0.013(5)
C73 0.038(5) 0.059(6) 0.053(5) -0.003(5) -0.002(4) 0.002(4)
C37 0.079(7) 0.045(5) 0.033(4) 0.007(4) -0.009(4) -0.021(5)
C75 0.040(5) 0.050(5) 0.044(5) 0.002(4) -0.003(4) -0.001(4)
C19 0.064(6) 0.043(5) 0.041(5) 0.001(4) 0.021(4) -0.006(5)
C77 0.043(5) 0.052(5) 0.035(4) -0.003(4) -0.003(4) -0.006(4)
C39 0.040(5) 0.047(5) 0.067(6) 0.005(5) 0.020(5) 0.010(4)
C79 0.048(6) 0.064(6) 0.053(5) 0.008(5) 0.024(5) 0.011(5)
C5 0.056(6) 0.052(5) 0.030(4) 0.000(4) 0.009(4) -0.002(4)
C81 0.036(5) 0.076(7) 0.052(5) 0.000(5) 0.006(4) 0.010(5)
C41 0.039(5) 0.056(6) 0.058(6) -0.001(5) 0.006(4) -0.014(4)
C83 0.045(5) 0.061(6) 0.050(5) 0.013(5) 0.001(4) 0.005(5)
C21 0.058(6) 0.066(6) 0.027(4) 0.001(4) 0.015(4) -0.016(5)
C85 0.048(5) 0.072(6) 0.020(3) -0.003(4) 0.003(3) -0.020(5)
C43 0.049(6) 0.056(6) 0.063(6) 0.010(5) 0.025(5) 0.017(5)
C87 0.053(6) 0.105(9) 0.032(4) -0.008(5) 0.011(4) -0.028(6)
C11 0.050(5) 0.057(6) 0.049(5) -0.003(5) 0.010(4) 0.009(5)
C89 0.072(7) 0.041(5) 0.047(5) 0.007(4) 0.000(5) -0.004(5)
C45 0.034(5) 0.091(8) 0.048(5) 0.005(5) 0.007(4) -0.014(5)
C91 0.047(6) 0.071(7) 0.060(6) 0.019(5) 0.006(5) 0.015(5)
C23 0.066(6) 0.048(6) 0.047(5) -0.002(4) 0.009(5) 0.004(5)
C93 0.046(5) 0.048(5) 0.054(5) 0.004(4) 0.015(4) 0.015(4)
C47 0.035(5) 0.068(7) 0.074(7) -0.025(6) -0.002(5) 0.010(5)
C95 0.091(8) 0.049(6) 0.059(6) 0.007(5) -0.024(6) -0.008(6)
C3 0.094(8) 0.048(6) 0.039(5) -0.007(4) 0.028(5) -0.012(5)
C97 0.081(8) 0.072(8) 0.063(7) 0.021(6) 0.017(6) 0.009(6)
C49 0.042(6) 0.052(6) 0.097(8) -0.029(6) -0.003(5) 0.006(5)
C99 0.102(9) 0.068(7) 0.021(4) -0.003(4) -0.001(5) 0.028(6)
C25 0.062(4) 0.138(6) 0.039(4) 0.021(3) 0.016(3) -0.034(4)
C101 0.052(6) 0.048(6) 0.091(8) 0.011(6) -0.003(6) 0.009(5)
C51 0.084(8) 0.054(6) 0.074(7) 0.016(6) 0.033(6) 0.020(6)
C103 0.091(8) 0.063(7) 0.058(6) -0.009(5) 0.039(6) 0.010(6)
C13 0.050(6) 0.057(6) 0.066(6) 0.007(5) 0.027(5) 0.003(5)
C105 0.054(6) 0.072(7) 0.069(7) 0.013(6) 0.009(5) 0.013(5)
C53 0.038(6) 0.082(8) 0.098(9) -0.036(7) 0.015(6) 0.004(5)
C107 0.110(10) 0.066(8) 0.064(7) -0.006(6) 0.025(7) 0.032(7)
C27 0.104(9) 0.061(7) 0.061(6) -0.017(6) 0.042(6) 0.003(6)
C109 0.139(13) 0.058(7) 0.070(8) 0.000(6) 0.015(8) 0.016(8)
C55 0.055(7) 0.094(9) 0.099(10) 0.037(8) 0.015(6) 0.031(6)
C111 0.097(10) 0.074(8) 0.090(9) 0.022(7) 0.049(8) 0.033(7)
C7 0.069(6) 0.144(7) 0.052(4) 0.015(4) 0.021(4) -0.035(5)
C113 0.159(14) 0.073(9) 0.062(7) -0.007(6) 0.039(9) 0.028(9)
C57 0.078(5) 0.144(7) 0.044(4) 0.022(4) 0.016(4) -0.029(5)
C115 0.070(4) 0.143(7) 0.053(4) 0.025(4) 0.010(3) -0.038(5)
C29 0.146(15) 0.116(12) 0.070(8) 0.007(8) -0.012(9) -0.020(11)
C117 0.085(10) 0.133(13) 0.204(18) 0.118(14) 0.074(11) 0.070(10)
Cl1 0.236(8) 0.113(4) 0.298(10) 0.003(5) 0.072(7) 0.027(5)
Cl4 0.213(8) 0.139(6) 0.518(17) -0.066(8) 0.180(10) -0.004(5)
C59 0.119(16) 0.113(15) 0.28(3) -0.074(17) 0.019(17) -0.023(12)
Cl6 0.168(6) 0.108(4) 0.299(9) -0.053(5) 0.055(6) -0.010(4)
Cl8 0.135(5) 0.143(5) 0.242(7) 0.030(5) 0.028(5) 0.008(4)
C119 0.119(13) 0.105(12) 0.105(11) -0.013(10) 0.035(10) -0.006(10)
Cl10 0.0764(19) 0.0765(19) 0.0711(17) 0.0284(15) 0.0182(15) 0.0035(15)
Cl5 0.0527(14) 0.0555(15) 0.0765(17) 0.0174(13) -0.0050(12) -0.0018(12)
C15 0.059(6) 0.054(6) 0.055(6) -0.017(5) 0.023(5) -0.005(5)
Cl3 0.112(3) 0.165(4) 0.150(4) 0.021(3) -0.026(3) -0.037(3)
Cl7 0.147(5) 0.225(6) 0.171(4) 0.059(4) 0.009(4) -0.008(4)
C121 0.024(4) 0.060(5) 0.087(6) 0.019(4) -0.026(4) -0.012(4)
Cl2 0.126(3) 0.113(3) 0.104(3) 0.004(2) -0.008(2) 0.012(2)
Cl9 0.181(5) 0.126(3) 0.125(3) 0.006(3) 0.023(3) 0.010(3)
C61 0.35(3) 0.140(13) 0.196(15) -0.017(6) 0.14(3) -0.018(8)
C123 0.16(2) 0.063(10) 0.044(8) 0.006(7) 0.034(11) 0.054(11)
C31 0.046(5) 0.056(6) 0.041(5) -0.017(4) -0.001(4) 0.006(4)
C125 0.076(11) 0.125(15) 0.076(11) -0.067(11) 0.040(9) -0.026(11)
C63 0.075(10) 0.073(10) 0.031(6) -0.003(6) 0.011(6) 0.027(8)
C127 0.076(11) 0.125(15) 0.076(11) -0.067(11) 0.040(9) -0.026(11)
C2 0.075(10) 0.073(10) 0.031(6) -0.003(6) 0.011(6) 0.027(8)
C129 0.16(2) 0.063(10) 0.044(8) 0.006(7) 0.034(11) 0.054(11)
C65 0.057(7) 0.112(8) 0.107(9) -0.039(7) 0.020(6) 0.016(6)
C131 0.052(5) 0.108(8) 0.099(7) -0.044(6) 0.019(5) 0.018(5)
C33 0.053(6) 0.111(9) 0.108(9) -0.041(7) 0.018(6) 0.017(6)
C133 0.048(6) 0.110(9) 0.100(8) -0.047(7) 0.023(6) 0.020(6)
C67 0.054(7) 0.105(10) 0.095(10) -0.049(7) 0.023(6) 0.018(7)
C135 0.052(5) 0.108(8) 0.099(7) -0.044(6) 0.019(5) 0.018(5)
C17 0.049(8) 0.106(9) 0.098(10) -0.046(7) 0.020(7) 0.017(6)
C137 0.061(11) 0.108(11) 0.102(8) -0.045(7) 0.014(7) 0.016(8)
C69 0.077(5) 0.110(7) 0.023(6) -0.005(5) 0.013(4) -0.039(5)
C139 0.075(5) 0.106(6) 0.017(3) -0.004(3) 0.010(3) -0.037(5)
C35 0.069(6) 0.106(6) 0.014(6) -0.003(3) 0.010(5) -0.035(5)
C141 0.079(6) 0.109(7) 0.032(6) -0.001(4) 0.010(4) -0.034(5)
C71 0.075(6) 0.106(7) 0.024(11) -0.006(5) 0.012(5) -0.035(5)
C143 0.075(5) 0.106(6) 0.017(3) -0.004(3) 0.010(3) -0.037(5)
C9 0.076(7) 0.106(7) 0.018(8) -0.005(5) 0.007(6) -0.038(5)
C145 0.077(5) 0.113(8) 0.014(8) -0.001(6) 0.010(5) -0.034(5)

loop_
_atom_type_symbol
_atom_type_description
_atom_type_scat_dispersion_real
_atom_type_scat_dispersion_imag
_atom_type_scat_source
C C 0.0040 0.0018 'International Tables Vol C Tables 4.2.6.8 and 6.1.1.4'
H H 0.0000 0.0000 'International Tables Vol C Tables 4.2.6.8 and 6.1.1.4'
Cl Cl 0.1438 0.1749 'International Tables Vol C Tables 4.2.6.8 and 6.1.1.4'
Fe Fe 0.3648 0.9271 'International Tables Vol C Tables 4.2.6.8 and 6.1.1.4'
N N 0.0074 0.0036 'International Tables Vol C Tables 4.2.6.8 and 6.1.1.4'
O O 0.0129 0.0068 'International Tables Vol C Tables 4.2.6.8 and 6.1.1.4'

loop_
_geom_angle_atom_site_label_1
_geom_angle_atom_site_label_2
_geom_angle_atom_site_label_3
_geom_angle
_geom_angle_site_symmetry_1
_geom_angle_site_symmetry_3
_geom_angle_publ_flag
O1 Fe1 O10 75.1(2) . . ?
O1 Fe1 N4 96.2(2) . . ?
O1 Fe1 N3 85.9(2) . . ?
O8 Fe1 O1 95.3(2) . . ?
O8 Fe1 O10 167.5(2) . . ?
O8 Fe1 O12 97.9(3) . . ?
O8 Fe1 N4 86.5(2) . . ?
O8 Fe1 N3 90.0(2) . . ?
O10 Fe1 N4 86.5(2) . . ?
O10 Fe1 N3 97.2(2) . . ?
O12 Fe1 O1 163.8(2) . . ?
O12 Fe1 O10 92.9(2) . . ?
O12 Fe1 N4 93.9(2) . . ?
O12 Fe1 N3 84.7(3) . . ?
N4 Fe1 N3 176.1(3) . . ?
O1 Fe2 O10 75.6(2) . . ?
O1 Fe2 N1 96.8(2) . . ?
O1 Fe2 N2 170.7(2) . . ?
O10 Fe2 N1 170.8(2) . . ?
O10 Fe2 N2 95.8(2) . . ?
O14 Fe2 O1 96.8(2) . . ?
O14 Fe2 O10 87.8(2) . . ?
O14 Fe2 N1 88.0(2) . . ?
O14 Fe2 N2 86.1(2) . . ?
O7 Fe2 O1 89.4(2) . . ?
O7 Fe2 O10 99.0(2) . . ?
O7 Fe2 O14 171.8(2) . . ?
O7 Fe2 N1 85.9(2) . . ?
O7 Fe2 N2 88.6(2) . . ?
N1 Fe2 N2 92.1(3) . . ?
Fe2 O1 Fe1 105.2(2) . . ?
C124 O1 Fe1 124.3(5) . . ?
C124 O1 Fe2 124.6(5) . . ?
C6 O4 C50 114.7(5) . . ?
C36 O6 C80 113.9(6) . . ?
C122 O8 Fe1 132.7(5) . . ?
Fe2 O10 Fe1 103.9(2) . . ?
C132 O10 Fe1 126.1(5) . . ?
C132 O10 Fe2 123.5(5) . . ?
C100 O12 Fe1 131.7(5) . . ?
C20 O14 Fe2 134.8(5) . . ?
C82 O7 Fe2 133.6(5) . . ?
C66 O2 H2 109.5 . . ?
C52 O9 H9 109.5 . . ?
C106 O5 C140 113.3(6) . . ?
C94 O11 C108 116.3(6) . . ?
C90 O3 H3 109.5 . . ?
C54 N1 Fe2 124.9(5) . . ?
C54 N1 C130 114.8(7) . . ?
C130 N1 Fe2 120.1(5) . . ?
C79 O13 H13 109.5 . . ?
C118 N4 Fe1 123.1(6) . . ?
C118 N4 C126 116.8(7) . . ?
C126 N4 Fe1 119.8(5) . . ?
C76 N2 Fe2 124.0(6) . . ?
C76 N2 C85 116.0(7) . . ?
C85 N2 Fe2 119.8(6) . . ?
C146 N3 Fe1 124.3(6) . . ?
C146 N3 C21 115.7(7) . . ?
C21 N3 Fe1 119.2(5) . . ?
C14 C1 H1 118.8 . . ?
C14 C1 C22 122.3(7) . . ?
C22 C1 H1 118.8 . . ?
C16 C4 H4 118.4 . . ?
C16 C4 C22 123.3(8) . . ?
C22 C4 H4 118.4 . . ?
C8 C6 O4 119.0(7) . . ?
C12 C6 O4 117.7(7) . . ?
C12 C6 C8 123.2(7) . . ?
C6 C8 C24 117.6(7) . . ?
C6 C8 C26 123.5(6) . . ?
C24 C8 C26 118.8(7) . . ?
C12 C10 H10 119.2 . . ?
C28 C10 H10 119.2 . . ?
C28 C10 C12 121.6(7) . . ?
C6 C12 C10 117.9(7) . . ?
C6 C12 C30 122.5(7) . . ?
C10 C12 C30 119.6(7) . . ?
C1 C14 C58 119.8(7) . . ?
C36 C14 C1 116.9(7) . . ?
C36 C14 C58 123.2(7) . . ?
C4 C16 C36 116.4(7) . . ?
C4 C16 C88 120.8(7) . . ?
C36 C16 C88 122.6(7) . . ?
C42 C18 C26 121.2(7) . . ?
C52 C18 C26 120.0(7) . . ?
C52 C18 C42 118.7(7) . . ?
O14 C20 C72 123.7(7) . . ?
O14 C20 C78 119.1(7) . . ?
C72 C20 C78 117.2(7) . . ?
C1 C22 C4 117.1(7) . . ?
C1 C22 C34 121.8(7) . . ?
C4 C22 C34 121.0(7) . . ?
C8 C24 H24 119.1 . . ?
C8 C24 C28 121.8(7) . . ?
C28 C24 H24 119.1 . . ?
C8 C26 H26A 109.7 . . ?
C8 C26 H26B 109.7 . . ?
C18 C26 C8 109.8(6) . . ?
C18 C26 H26A 109.7 . . ?
C18 C26 H26B 109.7 . . ?
H26A C26 H26B 108.2 . . ?
C10 C28 C24 117.5(7) . . ?
C10 C28 C40 124.0(7) . . ?
C24 C28 C40 118.4(7) . . ?
C12 C30 H30A 109.3 . . ?
C12 C30 H30B 109.3 . . ?
C12 C30 C32 111.8(6) . . ?
H30A C30 H30B 107.9 . . ?
C32 C30 H30A 109.3 . . ?
C32 C30 H30B 109.3 . . ?
C48 C32 C30 120.1(7) . . ?
C66 C32 C30 120.9(7) . . ?
C66 C32 C48 119.0(7) . . ?
C37 C34 C22 108.7(6) . . ?
C87 C34 C22 110.1(7) . . ?
C87 C34 C37 109.6(8) . . ?
C99 C34 C22 111.6(7) . . ?
C99 C34 C37 107.7(8) . . ?
C99 C34 C87 109.1(8) . . ?
C14 C36 O6 118.7(7) . . ?
C14 C36 C16 123.8(7) . . ?
C16 C36 O6 117.4(7) . . ?
C60 C38 C58 120.9(7) . . ?
C60 C38 C66 118.0(8) . . ?
C66 C38 C58 121.0(7) . . ?
C28 C40 C46 110.0(7) . . ?
C28 C40 C19 111.4(7) . . ?
C28 C40 C45 108.5(7) . . ?
C46 C40 C19 107.5(7) . . ?
C46 C40 C45 111.3(7) . . ?
C45 C40 C19 108.1(8) . . ?
C18 C42 H42 118.5 . . ?
C102 C42 C18 123.1(8) . . ?
C102 C42 H42 118.5 . . ?
C94 C44 C110 117.1(8) . . ?
C94 C44 C41 122.6(8) . . ?
C110 C44 C41 120.3(9) . . ?
C40 C46 H46A 109.5 . . ?
C40 C46 H46B 109.5 . . ?
C40 C46 H46C 109.5 . . ?
H46A C46 H46B 109.5 . . ?
H46A C46 H46C 109.5 . . ?
H46B C46 H46C 109.5 . . ?
C32 C48 H48 118.7 . . ?
C56 C48 C32 122.6(8) . . ?
C56 C48 H48 118.7 . . ?
O4 C50 H50A 110.7 . . ?
O4 C50 H50B 110.7 . . ?
O4 C50 C70 105.3(6) . . ?
H50A C50 H50B 108.8 . . ?
C70 C50 H50A 110.7 . . ?
C70 C50 H50B 110.7 . . ?
O9 C52 C18 118.7(7) . . ?
O9 C52 C62 121.8(7) . . ?
C18 C52 C62 119.4(7) . . ?
N1 C54 H54 116.6 . . ?
N1 C54 C144 126.9(8) . . ?
C144 C54 H54 116.6 . . ?
C48 C56 C60 117.3(8) . . ?
C48 C56 C84 123.1(8) . . ?
C60 C56 C84 119.4(7) . . ?
C14 C58 H58A 109.7 . . ?
C14 C58 H58B 109.7 . . ?
C38 C58 C14 109.7(6) . . ?
C38 C58 H58A 109.7 . . ?
C38 C58 H58B 109.7 . . ?
H58A C58 H58B 108.2 . . ?
C38 C60 C56 122.2(8) . . ?
C38 C60 H60 118.9 . . ?
C56 C60 H60 118.9 . . ?
C52 C62 C88 120.4(7) . . ?
C68 C62 C52 118.5(8) . . ?
C68 C62 C88 120.8(7) . . ?
C96 C64 C106 116.6(8) . . ?
C96 C64 C77 119.8(8) . . ?
C106 C64 C77 123.4(7) . . ?
O2 C66 C32 124.8(7) . . ?
O2 C66 C38 114.4(7) . . ?
C32 C66 C38 120.8(7) . . ?
C62 C68 H68 118.1 . . ?
C102 C68 C62 123.7(8) . . ?
C102 C68 H68 118.1 . . ?
C50 C70 H70A 109.3 . . ?
C50 C70 H70B 109.3 . . ?
C50 C70 C126 111.7(7) . . ?
H70A C70 H70B 107.9 . . ?
C126 C70 H70A 109.3 . . ?
C126 C70 H70B 109.3 . . ?
C20 C72 C76 122.0(7) . . ?
C83 C72 C20 119.7(7) . . ?
C83 C72 C76 118.3(8) . . ?
C86 C74 H74 118.5 . . ?
C98 C74 H74 118.5 . . ?
C98 C74 C86 122.9(8) . . ?
N2 C76 C72 128.4(8) . . ?
N2 C76 H76 115.8 . . ?
C72 C76 H76 115.8 . . ?
C20 C78 H78 119.4 . . ?
C104 C78 C20 121.2(8) . . ?
C104 C78 H78 119.4 . . ?
O6 C80 H80A 110.0 . . ?
O6 C80 H80B 110.0 . . ?
O6 C80 C92 108.3(7) . . ?
H80A C80 H80B 108.4 . . ?
C92 C80 H80A 110.0 . . ?
C92 C80 H80B 110.0 . . ?
O7 C82 C144 123.1(7) . . ?
O7 C82 C5 117.9(7) . . ?
C144 C82 C5 119.0(8) . . ?
C56 C84 C95 109.6(7) . . ?
C56 C84 C101 108.4(8) . . ?
C89 C84 C56 112.8(7) . . ?
C89 C84 C95 106.9(8) . . ?
C89 C84 C101 109.5(8) . . ?
C101 C84 C95 109.6(8) . . ?
C74 C86 C11 120.9(8) . . ?
C106 C86 C74 116.7(8) . . ?
C106 C86 C11 122.3(8) . . ?
C16 C88 C62 110.7(6) . . ?
C16 C88 H88A 109.5 . . ?
C16 C88 H88B 109.5 . . ?
C62 C88 H88A 109.5 . . ?
C62 C88 H88B 109.5 . . ?
H88A C88 H88B 108.1 . . ?
O3 C90 C73 120.8(8) . . ?
O3 C90 C75 118.0(8) . . ?
C73 C90 C75 121.2(8) . . ?
C80 C92 H92A 109.6 . . ?
C80 C92 H92B 109.6 . . ?
C80 C92 C85 110.1(7) . . ?
H92A C92 H92B 108.2 . . ?
C85 C92 H92A 109.6 . . ?
C85 C92 H92B 109.6 . . ?
C44 C94 O11 117.4(8) . . ?
C114 C94 O11 119.7(8) . . ?
C114 C94 C44 122.7(7) . . ?
C64 C96 H96 118.7 . . ?
C98 C96 C64 122.6(8) . . ?
C98 C96 H96 118.7 . . ?
C74 C98 C96 118.2(7) . . ?
C74 C98 C25 122.6(9) . . ?
C96 C98 C25 119.2(9) . . ?
O12 C100 C138 122.5(8) . . ?
O12 C100 C23 117.5(8) . . ?
C23 C100 C138 120.0(8) . . ?
C42 C102 C31 121.5(8) . . ?
C68 C102 C42 116.6(8) . . ?
C68 C102 C31 121.9(7) . . ?
C78 C104 H104 119.4 . . ?
C78 C104 C128 121.3(8) . . ?
C128 C104 H104 119.4 . . ?
C64 C106 O5 119.0(8) . . ?
C86 C106 O5 118.1(8) . . ?
C86 C106 C64 122.9(7) . . ?
O11 C108 H10A 110.3 . . ?
O11 C108 H10B 110.3 . . ?
O11 C108 C136 107.3(7) . . ?
H10A C108 H10B 108.5 . . ?
C136 C108 H10A 110.3 . . ?
C136 C108 H10B 110.3 . . ?
C44 C110 H110 119.7 . . ?
C116 C110 C44 120.7(9) . . ?
C116 C110 H110 119.7 . . ?
C122 C112 C118 122.0(8) . . ?
C122 C112 C51 119.0(9) . . ?
C51 C112 C118 118.7(9) . . ?
C94 C114 C142 117.1(9) . . ?
C94 C114 C13 122.9(8) . . ?
C142 C114 C13 119.9(9) . . ?
C110 C116 C142 119.8(8) . . ?
C110 C116 C139 126.4(10) . . ?
C110 C116 C143 108.6(11) . . ?
C142 C116 C139 113.7(9) . . ?
C142 C116 C143 131.6(11) . . ?
N4 C118 C112 128.8(8) . . ?
N4 C118 H118 115.6 . . ?
C112 C118 H118 115.6 . . ?
H12A C120 H12B 108.3 . . ?
C130 C120 H12A 109.8 . . ?
C130 C120 H12B 109.8 . . ?
C140 C120 H12A 109.8 . . ?
C140 C120 H12B 109.8 . . ?
C140 C120 C130 109.3(7) . . ?
O8 C122 C112 123.0(8) . . ?
O8 C122 C91 117.6(8) . . ?
C112 C122 C91 119.4(9) . . ?
O1 C124 H12C 109.5 . . ?
O1 C124 H12D 109.5 . . ?
O1 C124 H12E 109.5 . . ?
H12C C124 H12D 109.5 . . ?
H12C C124 H12E 109.5 . . ?
H12D C124 H12E 109.5 . . ?
N4 C126 C70 112.7(7) . . ?
N4 C126 H12F 109.1 . . ?
N4 C126 H12G 109.1 . . ?
C70 C126 H12F 109.1 . . ?
C70 C126 H12G 109.1 . . ?
H12F C126 H12G 107.8 . . ?
C104 C128 H128 121.1 . . ?
C104 C128 C83 117.9(8) . . ?
C83 C128 H128 121.1 . . ?
N1 C130 C120 112.1(7) . . ?
N1 C130 H13A 109.2 . . ?
N1 C130 H13B 109.2 . . ?
C120 C130 H13A 109.2 . . ?
C120 C130 H13B 109.2 . . ?
H13A C130 H13B 107.9 . . ?
O10 C132 H13C 109.5 . . ?
O10 C132 H13D 109.5 . . ?
O10 C132 H13E 109.5 . . ?
H13C C132 H13D 109.5 . . ?
H13C C132 H13E 109.5 . . ?
H13D C132 H13E 109.5 . . ?
C79 C134 C13 121.1(9) . . ?
C81 C134 C79 117.3(9) . . ?
C81 C134 C13 121.3(10) . . ?
C108 C136 H13F 108.6 . . ?
C108 C136 H13G 108.6 . . ?
C108 C136 C21 114.4(7) . . ?
H13F C136 H13G 107.6 . . ?
C21 C136 H13F 108.6 . . ?
C21 C136 H13G 108.6 . . ?
C100 C138 C146 123.3(8) . . ?
C100 C138 C107 117.4(9) . . ?
C146 C138 C107 118.9(9) . . ?
O5 C140 C120 108.3(7) . . ?
O5 C140 H14A 110.0 . . ?
O5 C140 H14B 110.0 . . ?
C120 C140 H14A 110.0 . . ?
C120 C140 H14B 110.0 . . ?
H14A C140 H14B 108.4 . . ?
C114 C142 H142 118.8 . . ?
C116 C142 C114 122.3(9) . . ?
C116 C142 H142 118.8 . . ?
C82 C144 C54 123.0(8) . . ?
C82 C144 C3 119.2(7) . . ?
C3 C144 C54 117.8(8) . . ?
N3 C146 C138 127.0(8) . . ?
N3 C146 H146 116.5 . . ?
C138 C146 H146 116.5 . . ?
C90 C73 C41 121.9(9) . . ?
C90 C73 C49 118.5(9) . . ?
C49 C73 C41 119.3(9) . . ?
C34 C37 H37A 109.5 . . ?
C34 C37 H37B 109.5 . . ?
C34 C37 H37C 109.5 . . ?
H37A C37 H37B 109.5 . . ?
H37A C37 H37C 109.5 . . ?
H37B C37 H37C 109.5 . . ?
C90 C75 C77 121.3(8) . . ?
C90 C75 C47 118.9(8) . . ?
C47 C75 C77 119.6(8) . . ?
C40 C19 H19A 109.5 . . ?
C40 C19 H19B 109.5 . . ?
C40 C19 H19C 109.5 . . ?
H19A C19 H19B 109.5 . . ?
H19A C19 H19C 109.5 . . ?
H19B C19 H19C 109.5 . . ?
C64 C77 C75 111.9(7) . . ?
C64 C77 H77A 109.2 . . ?
C64 C77 H77B 109.2 . . ?
C75 C77 H77A 109.2 . . ?
C75 C77 H77B 109.2 . . ?
H77A C77 H77B 107.9 . . ?
C43 C39 H39 118.0 . . ?
C43 C39 C93 124.0(9) . . ?
C93 C39 H39 118.0 . . ?
O13 C79 C134 117.8(9) . . ?
O13 C79 C93 120.3(9) . . ?
C134 C79 C93 121.7(9) . . ?
C82 C5 H5 120.2 . . ?
C103 C5 C82 119.6(9) . . ?
C103 C5 H5 120.2 . . ?
C134 C81 H81 117.3 . . ?
C134 C81 C43 125.3(10) . . ?
C43 C81 H81 117.3 . . ?
C44 C41 C73 111.2(8) . . ?
C44 C41 H41A 109.4 . . ?
C44 C41 H41B 109.4 . . ?
C73 C41 H41A 109.4 . . ?
C73 C41 H41B 109.4 . . ?
H41A C41 H41B 108.0 . . ?
C72 C83 C128 122.8(8) . . ?
C72 C83 H83 118.6 . . ?
C128 C83 H83 118.6 . . ?
N3 C21 C136 111.1(7) . . ?
N3 C21 H21A 109.4 . . ?
N3 C21 H21B 109.4 . . ?
C136 C21 H21A 109.4 . . ?
C136 C21 H21B 109.4 . . ?
H21A C21 H21B 108.0 . . ?
N2 C85 C92 111.7(7) . . ?
N2 C85 H85A 109.3 . . ?
N2 C85 H85B 109.3 . . ?
C92 C85 H85A 109.3 . . ?
C92 C85 H85B 109.3 . . ?
H85A C85 H85B 107.9 . . ?
C39 C43 C105 124.2(9) . . ?
C81 C43 C39 114.6(9) . . ?
C81 C43 C105 121.2(10) . . ?
C34 C87 H87A 109.5 . . ?
C34 C87 H87B 109.5 . . ?
C34 C87 H87C 109.5 . . ?
H87A C87 H87B 109.5 . . ?
H87A C87 H87C 109.5 . . ?
H87B C87 H87C 109.5 . . ?
C86 C11 H11A 109.2 . . ?
C86 C11 H11B 109.2 . . ?
H11A C11 H11B 107.9 . . ?
C93 C11 C86 112.1(7) . . ?
C93 C11 H11A 109.2 . . ?
C93 C11 H11B 109.2 . . ?
C84 C89 H89A 109.5 . . ?
C84 C89 H89B 109.5 . . ?
C84 C89 H89C 109.5 . . ?
H89A C89 H89B 109.5 . . ?
H89A C89 H89C 109.5 . . ?
H89B C89 H89C 109.5 . . ?
C40 C45 H45A 109.5 . . ?
C40 C45 H45B 109.5 . . ?
C40 C45 H45C 109.5 . . ?
H45A C45 H45B 109.5 . . ?
H45A C45 H45C 109.5 . . ?
H45B C45 H45C 109.5 . . ?
C122 C91 H91 120.3 . . ?
C55 C91 C122 119.5(10) . . ?
C55 C91 H91 120.3 . . ?
C100 C23 H23 119.4 . . ?
C100 C23 C109 121.1(10) . . ?
C109 C23 H23 119.4 . . ?
C39 C93 C79 116.9(9) . . ?
C39 C93 C11 120.4(9) . . ?
C79 C93 C11 122.6(9) . . ?
C75 C47 H47 119.2 . . ?
C53 C47 C75 121.6(9) . . ?
C53 C47 H47 119.2 . . ?
C84 C95 H95A 109.5 . . ?
C84 C95 H95B 109.5 . . ?
C84 C95 H95C 109.5 . . ?
H95A C95 H95B 109.5 . . ?
H95A C95 H95C 109.5 . . ?
H95B C95 H95C 109.5 . . ?
C144 C3 H3A 119.3 . . ?
C27 C3 C144 121.5(9) . . ?
C27 C3 H3A 119.3 . . ?
H97A C97 H97B 109.5 . . ?
H97A C97 H97C 109.5 . . ?
H97B C97 H97C 109.5 . . ?
C105 C97 H97A 109.5 . . ?
C105 C97 H97B 109.5 . . ?
C105 C97 H97C 109.5 . . ?
C73 C49 H49 118.8 . . ?
C53 C49 C73 122.3(10) . . ?
C53 C49 H49 118.8 . . ?
C34 C99 H99A 109.5 . . ?
C34 C99 H99B 109.5 . . ?
C34 C99 H99C 109.5 . . ?
H99A C99 H99B 109.5 . . ?
H99A C99 H99C 109.5 . . ?
H99B C99 H99C 109.5 . . ?
C7 C25 C98 109.7(9) . . ?
C57 C25 C98 111.9(10) . . ?
C57 C25 C7 107.0(9) . . ?
C115 C25 C98 108.6(8) . . ?
C115 C25 C7 111.8(11) . . ?
C115 C25 C57 107.7(11) . . ?
C84 C101 H10C 109.5 . . ?
C84 C101 H10D 109.5 . . ?
C84 C101 H10E 109.5 . . ?
H10C C101 H10D 109.5 . . ?
H10C C101 H10E 109.5 . . ?
H10D C101 H10E 109.5 . . ?
C112 C51 H51 119.1 . . ?
C111 C51 C112 121.9(11) . . ?
C111 C51 H51 119.1 . . ?
C5 C103 H103 119.5 . . ?
C5 C103 C27 121.0(9) . . ?
C27 C103 H103 119.5 . . ?
C114 C13 H13H 109.2 . . ?
C114 C13 H13I 109.2 . . ?
C134 C13 C114 111.9(7) . . ?
C134 C13 H13H 109.2 . . ?
C134 C13 H13I 109.2 . . ?
H13H C13 H13I 107.9 . . ?
C43 C105 C97 112.4(9) . . ?
C43 C105 C29 111.8(10) . . ?
C43 C105 C117 110.0(9) . . ?
C97 C105 C29 104.7(10) . . ?
C117 C105 C97 106.5(10) . . ?
C117 C105 C29 111.3(13) . . ?
C47 C53 C49 117.3(10) . . ?
C47 C53 C131 118.5(10) . . ?
C47 C53 C135 117.3(11) . . ?
C49 C53 C131 123.2(10) . . ?
C49 C53 C135 121.4(11) . . ?
C138 C107 H107 118.8 . . ?
C113 C107 C138 122.4(11) . . ?
C113 C107 H107 118.8 . . ?
C3 C27 C103 119.6(10) . . ?
C3 C27 H27 120.2 . . ?
C103 C27 H27 120.2 . . ?
C23 C109 H109 120.8 . . ?
C23 C109 C113 118.4(11) . . ?
C113 C109 H109 120.8 . . ?
C91 C55 H55 120.0 . . ?
C111 C55 C91 120.0(11) . . ?
C111 C55 H55 120.0 . . ?
C51 C111 C55 120.1(11) . . ?
C51 C111 H111 119.9 . . ?
C55 C111 H111 119.9 . . ?
C25 C7 H7A 109.5 . . ?
C25 C7 H7B 109.5 . . ?
C25 C7 H7C 109.5 . . ?
H7A C7 H7B 109.5 . . ?
H7A C7 H7C 109.5 . . ?
H7B C7 H7C 109.5 . . ?
C107 C113 C109 120.7(12) . . ?
C107 C113 H113 119.6 . . ?
C109 C113 H113 119.6 . . ?
C25 C57 H57A 109.5 . . ?
C25 C57 H57B 109.5 . . ?
C25 C57 H57C 109.5 . . ?
H57A C57 H57B 109.5 . . ?
H57A C57 H57C 109.5 . . ?
H57B C57 H57C 109.5 . . ?
C25 C115 H11C 109.5 . . ?
C25 C115 H11D 109.5 . . ?
C25 C115 H11E 109.5 . . ?
H11C C115 H11D 109.5 . . ?
H11C C115 H11E 109.5 . . ?
H11D C115 H11E 109.5 . . ?
C105 C29 H29A 109.5 . . ?
C105 C29 H29B 109.5 . . ?
C105 C29 H29C 109.5 . . ?
H29A C29 H29B 109.5 . . ?
H29A C29 H29C 109.5 . . ?
H29B C29 H29C 109.5 . . ?
C105 C117 H11F 109.5 . . ?
C105 C117 H11G 109.5 . . ?
C105 C117 H11H 109.5 . . ?
H11F C117 H11G 109.5 . . ?
H11F C117 H11H 109.5 . . ?
H11G C117 H11H 109.5 . . ?
Cl1 C59 H59A 109.0 . . ?
Cl1 C59 H59B 109.0 . . ?
Cl4 C59 Cl1 112.9 . . ?
Cl4 C59 H59A 109.0 . . ?
Cl4 C59 H59B 109.0 . . ?
H59A C59 H59B 107.8 . . ?
Cl6 C119 Cl8 113.0 . . ?
Cl6 C119 H11I 109.0 . . ?
Cl6 C119 H11J 109.0 . . ?
Cl8 C119 H11I 109.0 . . ?
Cl8 C119 H11J 109.0 . . ?
H11I C119 H11J 107.8 . . ?
Cl10 C15 Cl5 113.0 . . ?
Cl10 C15 H15A 109.0 . . ?
Cl10 C15 H15B 109.0 . . ?
Cl5 C15 H15A 109.0 . . ?
Cl5 C15 H15B 109.0 . . ?
H15A C15 H15B 107.8 . . ?
Cl3 C121 H12T 109.0 . . ?
Cl3 C121 H12U 109.0 . . ?
Cl7 C121 Cl3 112.9 . . ?
Cl7 C121 H12T 109.0 . . ?
Cl7 C121 H12U 109.0 . . ?
H12T C121 H12U 107.8 . . ?
Cl2 C61 H61A 109.0 . . ?
Cl2 C61 H61B 109.0 . . ?
Cl9 C61 Cl2 112.9 . . ?
Cl9 C61 H61A 109.0 . . ?
Cl9 C61 H61B 109.0 . . ?
H61A C61 H61B 107.8 . . ?
H12H C123 H12I 109.5 . . ?
H12H C123 H12J 109.5 . . ?
H12I C123 H12J 109.5 . . ?
C31 C123 H12H 109.5 . . ?
C31 C123 H12I 109.5 . . ?
C31 C123 H12J 109.5 . . ?
C123 C31 C102 108.4(7) . . ?
C123 C31 C125 109.5 . . ?
C123 C31 C63 109.5 . . ?
C125 C31 C102 111.6(7) . . ?
C125 C31 C63 109.5 . . ?
C63 C31 C102 108.4(7) . . ?
C127 C31 C102 109.3(10) . . ?
C2 C31 C102 107.5(9) . . ?
C2 C31 C127 105.3(16) . . ?
C2 C31 C129 111.8(16) . . ?
C129 C31 C102 109.1(10) . . ?
C129 C31 C127 113.7(17) . . ?
C31 C125 H12K 109.5 . . ?
C31 C125 H12L 109.5 . . ?
C31 C125 H12M 109.5 . . ?
H12K C125 H12L 109.5 . . ?
H12K C125 H12M 109.5 . . ?
H12L C125 H12M 109.5 . . ?
C31 C63 H63A 109.5 . . ?
C31 C63 H63B 109.5 . . ?
C31 C63 H63C 109.5 . . ?
H63A C63 H63B 109.5 . . ?
H63A C63 H63C 109.5 . . ?
H63B C63 H63C 109.5 . . ?
C31 C127 H12N 109.5 . . ?
C31 C127 H12O 109.5 . . ?
C31 C127 H12P 109.5 . . ?
H12N C127 H12O 109.5 . . ?
H12N C127 H12P 109.5 . . ?
H12O C127 H12P 109.5 . . ?
C31 C2 H2A 109.5 . . ?
C31 C2 H2B 109.5 . . ?
C31 C2 H2C 109.5 . . ?
H2A C2 H2B 109.5 . . ?
H2A C2 H2C 109.5 . . ?
H2B C2 H2C 109.5 . . ?
C31 C129 H12Q 109.5 . . ?
C31 C129 H12R 109.5 . . ?
C31 C129 H12S 109.5 . . ?
H12Q C129 H12R 109.5 . . ?
H12Q C129 H12S 109.5 . . ?
H12R C129 H12S 109.5 . . ?
H65A C65 H65B 109.5 . . ?
H65A C65 H65C 109.5 . . ?
H65B C65 H65C 109.5 . . ?
C131 C65 H65A 109.5 . . ?
C131 C65 H65B 109.5 . . ?
C131 C65 H65C 109.5 . . ?
C65 C131 C53 116.2(9) . . ?
C65 C131 C133 109.4 . . ?
C33 C131 C53 103.7(8) . . ?
C33 C131 C65 109.5 . . ?
C33 C131 C133 109.5 . . ?
C133 C131 C53 108.3(9) . . ?
C131 C33 H33A 109.5 . . ?
C131 C33 H33B 109.5 . . ?
C131 C33 H33C 109.5 . . ?
H33A C33 H33B 109.5 . . ?
H33A C33 H33C 109.5 . . ?
H33B C33 H33C 109.5 . . ?
C131 C133 H13J 109.5 . . ?
C131 C133 H13K 109.5 . . ?
C131 C133 H13L 109.5 . . ?
H13J C133 H13K 109.5 . . ?
H13J C133 H13L 109.5 . . ?
H13K C133 H13L 109.5 . . ?
H67A C67 H67B 109.5 . . ?
H67A C67 H67C 109.5 . . ?
H67B C67 H67C 109.5 . . ?
C135 C67 H67A 109.5 . . ?
C135 C67 H67B 109.5 . . ?
C135 C67 H67C 109.5 . . ?
C67 C135 C53 103.8(13) . . ?
C67 C135 C17 109.5 . . ?
C17 C135 C53 111.2(16) . . ?
C137 C135 C53 113.2(16) . . ?
C137 C135 C67 109.4 . . ?
C137 C135 C17 109.5 . . ?
C135 C17 H17A 109.5 . . ?
C135 C17 H17B 109.5 . . ?
C135 C17 H17C 109.5 . . ?
H17A C17 H17B 109.5 . . ?
H17A C17 H17C 109.5 . . ?
H17B C17 H17C 109.5 . . ?
C135 C137 H13M 109.5 . . ?
C135 C137 H13N 109.5 . . ?
C135 C137 H13O 109.5 . . ?
H13M C137 H13N 109.5 . . ?
H13M C137 H13O 109.5 . . ?
H13N C137 H13O 109.5 . . ?
H69A C69 H69B 109.5 . . ?
H69A C69 H69C 109.5 . . ?
H69B C69 H69C 109.5 . . ?
C139 C69 H69A 109.5 . . ?
C139 C69 H69B 109.5 . . ?
C139 C69 H69C 109.5 . . ?
C69 C139 C116 105.6(7) . . ?
C69 C139 C35 109.4 . . ?
C69 C139 C141 109.4 . . ?
C35 C139 C116 106.9(8) . . ?
C141 C139 C116 115.8(9) . . ?
C141 C139 C35 109.5 . . ?
C139 C35 H35A 109.5 . . ?
C139 C35 H35B 109.5 . . ?
C139 C35 H35C 109.5 . . ?
H35A C35 H35B 109.5 . . ?
H35A C35 H35C 109.5 . . ?
H35B C35 H35C 109.5 . . ?
C139 C141 H14C 109.5 . . ?
C139 C141 H14D 109.5 . . ?
C139 C141 H14E 109.5 . . ?
H14C C141 H14D 109.5 . . ?
H14C C141 H14E 109.5 . . ?
H14D C141 H14E 109.5 . . ?
H71A C71 H71B 109.5 . . ?
H71A C71 H71C 109.5 . . ?
H71B C71 H71C 109.5 . . ?
C143 C71 H71A 109.5 . . ?
C143 C71 H71B 109.5 . . ?
C143 C71 H71C 109.5 . . ?
C71 C143 C116 107.9(12) . . ?
C71 C143 C145 109.5 . . ?
C9 C143 C116 106.3(12) . . ?
C9 C143 C71 109.5 . . ?
C9 C143 C145 109.4 . . ?
C145 C143 C116 114.2(12) . . ?
C143 C9 H9A 109.5 . . ?
C143 C9 H9B 109.5 . . ?
C143 C9 H9C 109.5 . . ?
H9A C9 H9B 109.5 . . ?
H9A C9 H9C 109.5 . . ?
H9B C9 H9C 109.5 . . ?
C143 C145 H14F 109.5 . . ?
C143 C145 H14G 109.5 . . ?
C143 C145 H14H 109.5 . . ?
H14F C145 H14G 109.5 . . ?
H14F C145 H14H 109.5 . . ?
H14G C145 H14H 109.5 . . ?

loop_
_geom_bond_atom_site_label_1
_geom_bond_atom_site_label_2
_geom_bond_distance
_geom_bond_site_symmetry_2
_geom_bond_publ_flag
Fe1 O1 2.002(6) . ?
Fe1 O8 1.930(6) . ?
Fe1 O10 2.022(5) . ?
Fe1 O12 1.956(6) . ?
Fe1 N4 2.150(6) . ?
Fe1 N3 2.181(6) . ?
Fe2 O1 1.994(6) . ?
Fe2 O10 2.010(5) . ?
Fe2 O14 1.953(5) . ?
Fe2 O7 1.945(5) . ?
Fe2 N1 2.175(7) . ?
Fe2 N2 2.182(7) . ?
O1 C124 1.424(10) . ?
O4 C6 1.422(8) . ?
O4 C50 1.459(8) . ?
O6 C36 1.416(8) . ?
O6 C80 1.443(9) . ?
O8 C122 1.347(10) . ?
O10 C132 1.397(10) . ?
O12 C100 1.335(10) . ?
O14 C20 1.292(9) . ?
O7 C82 1.323(10) . ?
O2 H2 0.8400 . ?
O2 C66 1.367(9) . ?
O9 H9 0.8400 . ?
O9 C52 1.379(9) . ?
O5 C106 1.404(9) . ?
O5 C140 1.434(9) . ?
O11 C94 1.398(9) . ?
O11 C108 1.458(9) . ?
O3 H3 0.8400 . ?
O3 C90 1.364(10) . ?
N1 C54 1.286(10) . ?
N1 C130 1.479(10) . ?
O13 H13 0.8400 . ?
O13 C79 1.383(11) . ?
N4 C118 1.282(11) . ?
N4 C126 1.458(10) . ?
N2 C76 1.279(11) . ?
N2 C85 1.461(9) . ?
N3 C146 1.263(11) . ?
N3 C21 1.479(11) . ?
C1 H1 0.9500 . ?
C1 C14 1.401(10) . ?
C1 C22 1.401(11) . ?
C4 H4 0.9500 . ?
C4 C16 1.387(10) . ?
C4 C22 1.405(11) . ?
C6 C8 1.387(11) . ?
C6 C12 1.381(11) . ?
C8 C24 1.397(10) . ?
C8 C26 1.533(11) . ?
C10 H10 0.9500 . ?
C10 C12 1.417(11) . ?
C10 C28 1.393(11) . ?
C12 C30 1.522(11) . ?
C14 C36 1.391(11) . ?
C14 C58 1.523(11) . ?
C16 C36 1.399(11) . ?
C16 C88 1.501(11) . ?
C18 C26 1.522(11) . ?
C18 C42 1.397(11) . ?
C18 C52 1.383(11) . ?
C20 C72 1.413(11) . ?
C20 C78 1.439(11) . ?
C22 C34 1.538(10) . ?
C24 H24 0.9500 . ?
C24 C28 1.426(11) . ?
C26 H26A 0.9900 . ?
C26 H26B 0.9900 . ?
C28 C40 1.522(10) . ?
C30 H30A 0.9900 . ?
C30 H30B 0.9900 . ?
C30 C32 1.529(10) . ?
C32 C48 1.394(11) . ?
C32 C66 1.379(11) . ?
C34 C37 1.537(12) . ?
C34 C87 1.526(11) . ?
C34 C99 1.520(13) . ?
C38 C58 1.516(11) . ?
C38 C60 1.394(11) . ?
C38 C66 1.425(11) . ?
C40 C46 1.530(11) . ?
C40 C19 1.546(12) . ?
C40 C45 1.534(12) . ?
C42 H42 0.9500 . ?
C42 C102 1.374(12) . ?
C44 C94 1.392(13) . ?
C44 C110 1.428(11) . ?
C44 C41 1.514(13) . ?
C46 H46A 0.9800 . ?
C46 H46B 0.9800 . ?
C46 H46C 0.9800 . ?
C48 H48 0.9500 . ?
C48 C56 1.390(11) . ?
C50 H50A 0.9900 . ?
C50 H50B 0.9900 . ?
C50 C70 1.514(11) . ?
C52 C62 1.415(11) . ?
C54 H54 0.9500 . ?
C54 C144 1.451(11) . ?
C56 C60 1.403(12) . ?
C56 C84 1.535(12) . ?
C58 H58A 0.9900 . ?
C58 H58B 0.9900 . ?
C60 H60 0.9500 . ?
C62 C68 1.376(11) . ?
C62 C88 1.541(11) . ?
C64 C96 1.393(11) . ?
C64 C106 1.398(12) . ?
C64 C77 1.495(12) . ?
C68 H68 0.9500 . ?
C68 C102 1.370(12) . ?
C70 H70A 0.9900 . ?
C70 H70B 0.9900 . ?
C70 C126 1.552(13) . ?
C72 C76 1.453(11) . ?
C72 C83 1.379(12) . ?
C74 H74 0.9500 . ?
C74 C86 1.401(11) . ?
C74 C98 1.362(13) . ?
C76 H76 0.9500 . ?
C78 H78 0.9500 . ?
C78 C104 1.366(12) . ?
C80 H80A 0.9900 . ?
C80 H80B 0.9900 . ?
C80 C92 1.506(10) . ?
C82 C144 1.405(12) . ?
C82 C5 1.413(11) . ?
C84 C89 1.532(13) . ?
C84 C95 1.551(13) . ?
C84 C101 1.546(14) . ?
C86 C106 1.394(12) . ?
C86 C11 1.516(12) . ?
C88 H88A 0.9900 . ?
C88 H88B 0.9900 . ?
C90 C73 1.377(13) . ?
C90 C75 1.379(12) . ?
C92 H92A 0.9900 . ?
C92 H92B 0.9900 . ?
C92 C85 1.529(11) . ?
C94 C114 1.376(13) . ?
C96 H96 0.9500 . ?
C96 C98 1.389(13) . ?
C98 C25 1.557(12) . ?
C100 C138 1.415(12) . ?
C100 C23 1.382(13) . ?
C102 C31 1.549(10) . ?
C104 H104 0.9500 . ?
C104 C128 1.392(13) . ?
C108 H10A 0.9900 . ?
C108 H10B 0.9900 . ?
C108 C136 1.488(11) . ?
C110 H110 0.9500 . ?
C110 C116 1.363(14) . ?
C112 C118 1.446(13) . ?
C112 C122 1.393(12) . ?
C112 C51 1.405(13) . ?
C114 C142 1.398(12) . ?
C114 C13 1.525(13) . ?
C116 C142 1.363(14) . ?
C116 C139 1.577(9) . ?
C116 C143 1.577(9) . ?
C118 H118 0.9500 . ?
C120 H12A 0.9900 . ?
C120 H12B 0.9900 . ?
C120 C130 1.529(11) . ?
C120 C140 1.517(10) . ?
C122 C91 1.409(12) . ?
C124 H12C 0.9800 . ?
C124 H12D 0.9800 . ?
C124 H12E 0.9800 . ?
C126 H12F 0.9900 . ?
C126 H12G 0.9900 . ?
C128 H128 0.9500 . ?
C128 C83 1.397(12) . ?
C130 H13A 0.9900 . ?
C130 H13B 0.9900 . ?
C132 H13C 0.9800 . ?
C132 H13D 0.9800 . ?
C132 H13E 0.9800 . ?
C134 C79 1.385(14) . ?
C134 C81 1.378(13) . ?
C134 C13 1.496(13) . ?
C136 H13F 0.9900 . ?
C136 H13G 0.9900 . ?
C136 C21 1.527(13) . ?
C138 C146 1.426(13) . ?
C138 C107 1.430(13) . ?
C140 H14A 0.9900 . ?
C140 H14B 0.9900 . ?
C142 H142 0.9500 . ?
C144 C3 1.406(13) . ?
C146 H146 0.9500 . ?
C73 C41 1.532(12) . ?
C73 C49 1.405(14) . ?
C37 H37A 0.9800 . ?
C37 H37B 0.9800 . ?
C37 H37C 0.9800 . ?
C75 C77 1.525(12) . ?
C75 C47 1.412(13) . ?
C19 H19A 0.9800 . ?
C19 H19B 0.9800 . ?
C19 H19C 0.9800 . ?
C77 H77A 0.9900 . ?
C77 H77B 0.9900 . ?
C39 H39 0.9500 . ?
C39 C43 1.397(14) . ?
C39 C93 1.397(13) . ?
C79 C93 1.409(13) . ?
C5 H5 0.9500 . ?
C5 C103 1.369(13) . ?
C81 H81 0.9500 . ?
C81 C43 1.388(14) . ?
C41 H41A 0.9900 . ?
C41 H41B 0.9900 . ?
C83 H83 0.9500 . ?
C21 H21A 0.9900 . ?
C21 H21B 0.9900 . ?
C85 H85A 0.9900 . ?
C85 H85B 0.9900 . ?
C43 C105 1.502(14) . ?
C87 H87A 0.9800 . ?
C87 H87B 0.9800 . ?
C87 H87C 0.9800 . ?
C11 H11A 0.9900 . ?
C11 H11B 0.9900 . ?
C11 C93 1.494(13) . ?
C89 H89A 0.9800 . ?
C89 H89B 0.9800 . ?
C89 H89C 0.9800 . ?
C45 H45A 0.9800 . ?
C45 H45B 0.9800 . ?
C45 H45C 0.9800 . ?
C91 H91 0.9500 . ?
C91 C55 1.402(14) . ?
C23 H23 0.9500 . ?
C23 C109 1.413(15) . ?
C47 H47 0.9500 . ?
C47 C53 1.386(14) . ?
C95 H95A 0.9800 . ?
C95 H95B 0.9800 . ?
C95 H95C 0.9800 . ?
C3 H3A 0.9500 . ?
C3 C27 1.341(13) . ?
C97 H97A 0.9800 . ?
C97 H97B 0.9800 . ?
C97 H97C 0.9800 . ?
C97 C105 1.519(15) . ?
C49 H49 0.9500 . ?
C49 C53 1.390(14) . ?
C99 H99A 0.9800 . ?
C99 H99B 0.9800 . ?
C99 H99C 0.9800 . ?
C25 C7 1.541(18) . ?
C25 C57 1.507(18) . ?
C25 C115 1.503(16) . ?
C101 H10C 0.9800 . ?
C101 H10D 0.9800 . ?
C101 H10E 0.9800 . ?
C51 H51 0.9500 . ?
C51 C111 1.341(17) . ?
C103 H103 0.9500 . ?
C103 C27 1.408(15) . ?
C13 H13H 0.9900 . ?
C13 H13I 0.9900 . ?
C105 C29 1.535(17) . ?
C105 C117 1.511(15) . ?
C53 C131 1.602(12) . ?
C53 C135 1.602(13) . ?
C107 H107 0.9500 . ?
C107 C113 1.331(17) . ?
C27 H27 0.9500 . ?
C109 H109 0.9500 . ?
C109 C113 1.411(17) . ?
C55 H55 0.9500 . ?
C55 C111 1.391(17) . ?
C111 H111 0.9500 . ?
C7 H7A 0.9800 . ?
C7 H7B 0.9800 . ?
C7 H7C 0.9800 . ?
C113 H113 0.9500 . ?
C57 H57A 0.9800 . ?
C57 H57B 0.9800 . ?
C57 H57C 0.9800 . ?
C115 H11C 0.9800 . ?
C115 H11D 0.9800 . ?
C115 H11E 0.9800 . ?
C29 H29A 0.9800 . ?
C29 H29B 0.9800 . ?
C29 H29C 0.9800 . ?
C117 H11F 0.9800 . ?
C117 H11G 0.9800 . ?
C117 H11H 0.9800 . ?
Cl1 C59 1.7603 . ?
Cl4 C59 1.7601 . ?
C59 H59A 0.9900 . ?
C59 H59B 0.9900 . ?
Cl6 C119 1.7608 . ?
Cl8 C119 1.7616 . ?
C119 H11I 0.9900 . ?
C119 H11J 0.9900 . ?
Cl10 C15 1.7593 . ?
Cl5 C15 1.7603 . ?
C15 H15A 0.9900 . ?
C15 H15B 0.9900 . ?
Cl3 C121 1.7610 . ?
Cl7 C121 1.7590 . ?
C121 H12T 0.9900 . ?
C121 H12U 0.9900 . ?
Cl2 C61 1.7602 . ?
Cl9 C61 1.7602 . ?
C61 H61A 0.9900 . ?
C61 H61B 0.9900 . ?
C123 H12H 0.9800 . ?
C123 H12I 0.9800 . ?
C123 H12J 0.9800 . ?
C123 C31 1.5383 . ?
C31 C125 1.5386 . ?
C31 C63 1.5387 . ?
C31 C127 1.5388(11) . ?
C31 C2 1.5383(11) . ?
C31 C129 1.5385(11) . ?
C125 H12K 0.9800 . ?
C125 H12L 0.9800 . ?
C125 H12M 0.9800 . ?
C63 H63A 0.9800 . ?
C63 H63B 0.9800 . ?
C63 H63C 0.9800 . ?
C127 H12N 0.9800 . ?
C127 H12O 0.9800 . ?
C127 H12P 0.9800 . ?
C2 H2A 0.9800 . ?
C2 H2B 0.9800 . ?
C2 H2C 0.9800 . ?
C129 H12Q 0.9800 . ?
C129 H12R 0.9800 . ?
C129 H12S 0.9800 . ?
C65 H65A 0.9800 . ?
C65 H65B 0.9800 . ?
C65 H65C 0.9800 . ?
C65 C131 1.5385 . ?
C131 C33 1.5376 . ?
C131 C133 1.5389 . ?
C33 H33A 0.9800 . ?
C33 H33B 0.9800 . ?
C33 H33C 0.9800 . ?
C133 H13J 0.9800 . ?
C133 H13K 0.9800 . ?
C133 H13L 0.9800 . ?
C67 H67A 0.9800 . ?
C67 H67B 0.9800 . ?
C67 H67C 0.9800 . ?
C67 C135 1.5387 . ?
C135 C17 1.5391 . ?
C135 C137 1.5378 . ?
C17 H17A 0.9800 . ?
C17 H17B 0.9800 . ?
C17 H17C 0.9800 . ?
C137 H13M 0.9800 . ?
C137 H13N 0.9800 . ?
C137 H13O 0.9800 . ?
C69 H69A 0.9800 . ?
C69 H69B 0.9800 . ?
C69 H69C 0.9800 . ?
C69 C139 1.5381 . ?
C139 C35 1.5390 . ?
C139 C141 1.5382 . ?
C35 H35A 0.9800 . ?
C35 H35B 0.9800 . ?
C35 H35C 0.9800 . ?
C141 H14C 0.9800 . ?
C141 H14D 0.9800 . ?
C141 H14E 0.9800 . ?
C71 H71A 0.9800 . ?
C71 H71B 0.9800 . ?
C71 H71C 0.9800 . ?
C71 C143 1.5388 . ?
C143 C9 1.5388 . ?
C143 C145 1.5394 . ?
C9 H9A 0.9800 . ?
C9 H9B 0.9800 . ?
C9 H9C 0.9800 . ?
C145 H14F 0.9800 . ?
C145 H14G 0.9800 . ?
C145 H14H 0.9800 . ?

loop_
_geom_torsion_atom_site_label_1
_geom_torsion_atom_site_label_2
_geom_torsion_atom_site_label_3
_geom_torsion_atom_site_label_4
_geom_torsion
_geom_torsion_site_symmetry_1
_geom_torsion_site_symmetry_2
_geom_torsion_site_symmetry_3
_geom_torsion_site_symmetry_4
_geom_torsion_publ_flag
Fe1 O8 C122 C112 -14.8(13) . . . . ?
Fe1 O8 C122 C91 166.5(7) . . . . ?
Fe1 O12 C100 C138 -17.8(12) . . . . ?
Fe1 O12 C100 C23 162.0(7) . . . . ?
Fe1 N4 C118 C112 11.1(13) . . . . ?
Fe1 N4 C126 C70 -80.5(8) . . . . ?
Fe1 N3 C146 C138 12.9(14) . . . . ?
Fe1 N3 C21 C136 -90.3(7) . . . . ?
Fe2 O14 C20 C72 -11.2(13) . . . . ?
Fe2 O14 C20 C78 170.5(6) . . . . ?
Fe2 O7 C82 C144 -16.4(13) . . . . ?
Fe2 O7 C82 C5 164.6(6) . . . . ?
Fe2 N1 C54 C144 -1.7(13) . . . . ?
Fe2 N1 C130 C120 75.7(9) . . . . ?
Fe2 N2 C76 C72 -2.8(13) . . . . ?
Fe2 N2 C85 C92 72.3(9) . . . . ?
O4 C6 C8 C24 177.6(6) . . . . ?
O4 C6 C8 C26 -5.8(11) . . . . ?
O4 C6 C12 C10 -179.1(6) . . . . ?
O4 C6 C12 C30 2.8(10) . . . . ?
O4 C50 C70 C126 -68.3(9) . . . . ?
O6 C80 C92 C85 166.2(7) . . . . ?
O8 C122 C91 C55 177.4(10) . . . . ?
O12 C100 C138 C146 -5.6(14) . . . . ?
O12 C100 C138 C107 -178.1(9) . . . . ?
O12 C100 C23 C109 179.6(10) . . . . ?
O14 C20 C72 C76 0.4(13) . . . . ?
O14 C20 C72 C83 -179.1(8) . . . . ?
O14 C20 C78 C104 178.6(8) . . . . ?
O7 C82 C144 C54 -1.0(14) . . . . ?
O7 C82 C144 C3 178.7(9) . . . . ?
O7 C82 C5 C103 -179.6(9) . . . . ?
O9 C52 C62 C68 179.2(7) . . . . ?
O9 C52 C62 C88 -6.6(11) . . . . ?
O11 C94 C114 C142 -178.8(7) . . . . ?
O11 C94 C114 C13 4.4(12) . . . . ?
O11 C108 C136 C21 -60.3(10) . . . . ?
O3 C90 C73 C41 3.4(14) . . . . ?
O3 C90 C73 C49 177.3(9) . . . . ?
O3 C90 C75 C77 -4.5(13) . . . . ?
O3 C90 C75 C47 -178.7(9) . . . . ?
N1 C54 C144 C82 9.3(15) . . . . ?
N1 C54 C144 C3 -170.4(9) . . . . ?
O13 C79 C93 C39 -177.6(8) . . . . ?
O13 C79 C93 C11 5.5(13) . . . . ?
C1 C14 C36 O6 178.6(6) . . . . ?
C1 C14 C36 C16 -4.6(11) . . . . ?
C1 C14 C58 C38 71.4(9) . . . . ?
C1 C22 C34 C37 129.1(8) . . . . ?
C1 C22 C34 C87 -110.8(9) . . . . ?
C1 C22 C34 C99 10.5(11) . . . . ?
C4 C16 C36 O6 179.8(7) . . . . ?
C4 C16 C36 C14 3.1(11) . . . . ?
C4 C16 C88 C62 -80.0(9) . . . . ?
C4 C22 C34 C37 -53.9(10) . . . . ?
C4 C22 C34 C87 66.2(10) . . . . ?
C4 C22 C34 C99 -172.5(8) . . . . ?
C6 O4 C50 C70 179.7(7) . . . . ?
C6 C8 C24 C28 2.2(11) . . . . ?
C6 C8 C26 C18 -101.5(8) . . . . ?
C6 C12 C30 C32 92.2(9) . . . . ?
C8 C6 C12 C10 3.9(11) . . . . ?
C8 C6 C12 C30 -174.2(7) . . . . ?
C8 C24 C28 C10 2.4(11) . . . . ?
C8 C24 C28 C40 -177.8(7) . . . . ?
C10 C12 C30 C32 -85.8(9) . . . . ?
C10 C28 C40 C46 119.0(8) . . . . ?
C10 C28 C40 C19 -0.1(11) . . . . ?
C10 C28 C40 C45 -119.0(9) . . . . ?
C12 C6 C8 C24 -5.4(11) . . . . ?
C12 C6 C8 C26 171.2(7) . . . . ?
C12 C10 C28 C24 -4.1(11) . . . . ?
C12 C10 C28 C40 176.2(7) . . . . ?
C12 C30 C32 C48 99.7(8) . . . . ?
C12 C30 C32 C66 -81.1(9) . . . . ?
C14 C1 C22 C4 1.8(11) . . . . ?
C14 C1 C22 C34 179.0(7) . . . . ?
C16 C4 C22 C1 -3.5(12) . . . . ?
C16 C4 C22 C34 179.3(7) . . . . ?
C18 C42 C102 C68 1.6(13) . . . . ?
C18 C42 C102 C31 -176.2(7) . . . . ?
C18 C52 C62 C68 2.9(11) . . . . ?
C18 C52 C62 C88 177.1(7) . . . . ?
C20 C72 C76 N2 6.2(15) . . . . ?
C20 C72 C83 C128 0.7(14) . . . . ?
C20 C78 C104 C128 0.5(14) . . . . ?
C22 C1 C14 C36 2.0(11) . . . . ?
C22 C1 C14 C58 -176.8(7) . . . . ?
C22 C4 C16 C36 1.2(11) . . . . ?
C22 C4 C16 C88 175.7(7) . . . . ?
C24 C8 C26 C18 75.2(9) . . . . ?
C24 C28 C40 C46 -60.7(9) . . . . ?
C24 C28 C40 C19 -179.8(7) . . . . ?
C24 C28 C40 C45 61.3(10) . . . . ?
C26 C8 C24 C28 -174.6(7) . . . . ?
C26 C18 C42 C102 176.3(8) . . . . ?
C26 C18 C52 O9 4.9(11) . . . . ?
C26 C18 C52 C62 -178.7(7) . . . . ?
C28 C10 C12 C6 1.1(11) . . . . ?
C28 C10 C12 C30 179.3(7) . . . . ?
C30 C32 C48 C56 -178.9(7) . . . . ?
C30 C32 C66 O2 -3.1(11) . . . . ?
C30 C32 C66 C38 178.9(7) . . . . ?
C32 C48 C56 C60 -2.3(11) . . . . ?
C32 C48 C56 C84 -177.9(7) . . . . ?
C36 O6 C80 C92 164.2(7) . . . . ?
C36 C14 C58 C38 -107.3(8) . . . . ?
C36 C16 C88 C62 94.0(9) . . . . ?
C42 C18 C26 C8 -83.6(9) . . . . ?
C42 C18 C52 O9 -178.3(7) . . . . ?
C42 C18 C52 C62 -2.0(11) . . . . ?
C42 C102 C31 C123 -110.0(9) . . . . ?
C42 C102 C31 C125 10.7(10) . . . . ?
C42 C102 C31 C63 131.3(9) . . . . ?
C42 C102 C31 C127 -168.6(15) . . . . ?
C42 C102 C31 C2 -54.9(14) . . . . ?
C42 C102 C31 C129 66.5(17) . . . . ?
C44 C94 C114 C142 5.9(13) . . . . ?
C44 C94 C114 C13 -170.8(8) . . . . ?
C44 C110 C116 C142 -0.1(13) . . . . ?
C44 C110 C116 C139 -176.8(8) . . . . ?
C44 C110 C116 C143 -179.2(9) . . . . ?
C48 C32 C66 O2 176.1(7) . . . . ?
C48 C32 C66 C38 -1.8(11) . . . . ?
C48 C56 C60 C38 2.8(12) . . . . ?
C48 C56 C84 C89 -14.0(12) . . . . ?
C48 C56 C84 C95 -133.1(9) . . . . ?
C48 C56 C84 C101 107.3(9) . . . . ?
C50 O4 C6 C8 -89.3(8) . . . . ?
C50 O4 C6 C12 93.6(8) . . . . ?
C50 C70 C126 N4 -101.9(8) . . . . ?
C52 C18 C26 C8 93.0(8) . . . . ?
C52 C18 C42 C102 -0.4(12) . . . . ?
C52 C62 C68 C102 -1.7(13) . . . . ?
C52 C62 C88 C16 -82.1(9) . . . . ?
C54 N1 C130 C120 -108.7(9) . . . . ?
C54 C144 C3 C27 -178.6(11) . . . . ?
C58 C14 C36 O6 -2.6(11) . . . . ?
C58 C14 C36 C16 174.1(7) . . . . ?
C58 C38 C60 C56 174.4(7) . . . . ?
C58 C38 C66 O2 7.0(11) . . . . ?
C58 C38 C66 C32 -174.9(7) . . . . ?
C60 C38 C58 C14 -88.6(9) . . . . ?
C60 C38 C66 O2 -175.8(7) . . . . ?
C60 C38 C66 C32 2.3(11) . . . . ?
C60 C56 C84 C89 170.4(8) . . . . ?
C60 C56 C84 C95 51.3(11) . . . . ?
C60 C56 C84 C101 -68.2(10) . . . . ?
C62 C68 C102 C42 -0.6(13) . . . . ?
C62 C68 C102 C31 177.3(8) . . . . ?
C64 C96 C98 C74 -2.7(13) . . . . ?
C64 C96 C98 C25 177.6(8) . . . . ?
C66 C32 C48 C56 1.9(11) . . . . ?
C66 C38 C58 C14 88.5(9) . . . . ?
C66 C38 C60 C56 -2.8(12) . . . . ?
C68 C62 C88 C16 91.9(9) . . . . ?
C68 C102 C31 C123 72.3(10) . . . . ?
C68 C102 C31 C125 -167.1(9) . . . . ?
C68 C102 C31 C63 -46.4(11) . . . . ?
C68 C102 C31 C127 13.7(17) . . . . ?
C68 C102 C31 C2 127.4(13) . . . . ?
C68 C102 C31 C129 -111.2(16) . . . . ?
C72 C20 C78 C104 0.2(13) . . . . ?
C74 C86 C106 O5 178.4(7) . . . . ?
C74 C86 C106 C64 -2.4(13) . . . . ?
C74 C86 C11 C93 80.6(11) . . . . ?
C74 C98 C25 C7 -130.5(11) . . . . ?
C74 C98 C25 C57 -11.9(14) . . . . ?
C74 C98 C25 C115 107.0(12) . . . . ?
C76 N2 C85 C92 -112.2(9) . . . . ?
C76 C72 C83 C128 -178.8(9) . . . . ?
C78 C20 C72 C76 178.7(8) . . . . ?
C78 C20 C72 C83 -0.8(12) . . . . ?
C78 C104 C128 C83 -0.6(15) . . . . ?
C80 O6 C36 C14 -91.4(9) . . . . ?
C80 O6 C36 C16 91.6(9) . . . . ?
C80 C92 C85 N2 -178.8(8) . . . . ?
C82 C144 C3 C27 1.8(16) . . . . ?
C82 C5 C103 C27 0.2(17) . . . . ?
C84 C56 C60 C38 178.5(8) . . . . ?
C86 C74 C98 C96 3.0(13) . . . . ?
C86 C74 C98 C25 -177.3(9) . . . . ?
C86 C11 C93 C39 -93.6(10) . . . . ?
C86 C11 C93 C79 83.2(11) . . . . ?
C88 C16 C36 O6 5.5(11) . . . . ?
C88 C16 C36 C14 -171.3(7) . . . . ?
C88 C62 C68 C102 -175.8(8) . . . . ?
C90 C73 C41 C44 83.3(11) . . . . ?
C90 C73 C49 C53 1.7(17) . . . . ?
C90 C75 C77 C64 -87.7(10) . . . . ?
C90 C75 C47 C53 1.3(16) . . . . ?
C94 O11 C108 C136 -157.6(8) . . . . ?
C94 C44 C110 C116 1.1(12) . . . . ?
C94 C44 C41 C73 -96.3(10) . . . . ?
C94 C114 C142 C116 -4.8(13) . . . . ?
C94 C114 C13 C134 100.4(10) . . . . ?
C96 C64 C106 O5 -178.1(7) . . . . ?
C96 C64 C106 C86 2.7(12) . . . . ?
C96 C64 C77 C75 -74.7(10) . . . . ?
C96 C98 C25 C7 49.2(12) . . . . ?
C96 C98 C25 C57 167.8(9) . . . . ?
C96 C98 C25 C115 -73.3(14) . . . . ?
C98 C74 C86 C106 -0.6(13) . . . . ?
C98 C74 C86 C11 -175.9(9) . . . . ?
C100 C138 C146 N3 6.3(15) . . . . ?
C100 C138 C107 C113 -3.8(19) . . . . ?
C100 C23 C109 C113 0.4(19) . . . . ?
C104 C128 C83 C72 0.0(15) . . . . ?
C106 O5 C140 C120 172.7(7) . . . . ?
C106 C64 C96 C98 -0.1(12) . . . . ?
C106 C64 C77 C75 99.1(9) . . . . ?
C106 C86 C11 C93 -94.5(10) . . . . ?
C108 O11 C94 C44 -102.4(9) . . . . ?
C108 O11 C94 C114 82.1(10) . . . . ?
C108 C136 C21 N3 -87.8(9) . . . . ?
C110 C44 C94 O11 -179.5(7) . . . . ?
C110 C44 C94 C114 -4.2(12) . . . . ?
C110 C44 C41 C73 81.1(10) . . . . ?
C110 C116 C142 C114 2.0(14) . . . . ?
C110 C116 C139 C69 -70.3(10) . . . . ?
C110 C116 C139 C35 46.2(11) . . . . ?
C110 C116 C139 C141 168.5(9) . . . . ?
C110 C116 C143 C71 77.0(12) . . . . ?
C110 C116 C143 C9 -165.6(10) . . . . ?
C110 C116 C143 C145 -44.9(13) . . . . ?
C112 C122 C91 C55 -1.4(16) . . . . ?
C112 C51 C111 C55 5(2) . . . . ?
C118 N4 C126 C70 105.9(9) . . . . ?
C118 C112 C122 O8 -2.4(14) . . . . ?
C118 C112 C122 C91 176.4(9) . . . . ?
C118 C112 C51 C111 -178.3(11) . . . . ?
C122 C112 C118 N4 2.6(15) . . . . ?
C122 C112 C51 C111 -3.0(17) . . . . ?
C122 C91 C55 C111 3.1(19) . . . . ?
C126 N4 C118 C112 -175.5(8) . . . . ?
C130 N1 C54 C144 -177.1(9) . . . . ?
C130 C120 C140 O5 168.1(8) . . . . ?
C134 C79 C93 C39 -2.8(13) . . . . ?
C134 C79 C93 C11 -179.7(8) . . . . ?
C134 C81 C43 C39 -0.8(14) . . . . ?
C134 C81 C43 C105 -178.9(9) . . . . ?
C138 C100 C23 C109 -0.6(15) . . . . ?
C138 C107 C113 C109 4(2) . . . . ?
C140 O5 C106 C64 85.3(9) . . . . ?
C140 O5 C106 C86 -95.5(9) . . . . ?
C140 C120 C130 N1 178.8(7) . . . . ?
C142 C114 C13 C134 -76.2(11) . . . . ?
C142 C116 C139 C69 112.8(8) . . . . ?
C142 C116 C139 C35 -130.7(8) . . . . ?
C142 C116 C139 C141 -8.4(10) . . . . ?
C142 C116 C143 C71 -101.9(14) . . . . ?
C142 C116 C143 C9 15.4(15) . . . . ?
C142 C116 C143 C145 136.1(13) . . . . ?
C144 C82 C5 C103 1.4(14) . . . . ?
C144 C3 C27 C103 -0.2(19) . . . . ?
C146 N3 C21 C136 98.9(9) . . . . ?
C146 C138 C107 C113 -176.6(13) . . . . ?
C73 C90 C75 C77 176.9(8) . . . . ?
C73 C90 C75 C47 2.7(14) . . . . ?
C73 C49 C53 C47 2.1(18) . . . . ?
C73 C49 C53 C131 -166.3(11) . . . . ?
C73 C49 C53 C135 158.8(14) . . . . ?
C75 C90 C73 C41 -178.1(9) . . . . ?
C75 C90 C73 C49 -4.1(14) . . . . ?
C75 C47 C53 C49 -3.6(18) . . . . ?
C75 C47 C53 C131 165.4(10) . . . . ?
C75 C47 C53 C135 -161.3(14) . . . . ?
C77 C64 C96 C98 174.2(8) . . . . ?
C77 C64 C106 O5 7.9(12) . . . . ?
C77 C64 C106 C86 -171.4(8) . . . . ?
C77 C75 C47 C53 -173.0(10) . . . . ?
C39 C43 C105 C97 12.1(14) . . . . ?
C39 C43 C105 C29 129.5(12) . . . . ?
C39 C43 C105 C117 -106.4(13) . . . . ?
C79 C134 C81 C43 -1.1(14) . . . . ?
C79 C134 C13 C114 -86.2(11) . . . . ?
C5 C82 C144 C54 178.0(8) . . . . ?
C5 C82 C144 C3 -2.4(13) . . . . ?
C5 C103 C27 C3 -0.8(19) . . . . ?
C81 C134 C79 O13 177.8(8) . . . . ?
C81 C134 C79 C93 2.9(14) . . . . ?
C81 C134 C13 C114 87.3(11) . . . . ?
C81 C43 C105 C97 -170.0(9) . . . . ?
C81 C43 C105 C29 -52.5(13) . . . . ?
C81 C43 C105 C117 71.6(14) . . . . ?
C41 C44 C94 O11 -2.1(12) . . . . ?
C41 C44 C94 C114 173.3(8) . . . . ?
C41 C44 C110 C116 -176.4(8) . . . . ?
C41 C73 C49 C53 175.8(10) . . . . ?
C83 C72 C76 N2 -174.2(9) . . . . ?
C21 N3 C146 C138 -176.8(9) . . . . ?
C85 N2 C76 C72 -178.1(8) . . . . ?
C43 C39 C93 C79 0.8(13) . . . . ?
C43 C39 C93 C11 177.8(8) . . . . ?
C11 C86 C106 O5 -6.4(12) . . . . ?
C11 C86 C106 C64 172.8(8) . . . . ?
C91 C55 C111 C51 -5(2) . . . . ?
C23 C100 C138 C146 174.6(9) . . . . ?
C23 C100 C138 C107 2.1(14) . . . . ?
C23 C109 C113 C107 -2(2) . . . . ?
C93 C39 C43 C81 0.9(13) . . . . ?
C93 C39 C43 C105 179.0(9) . . . . ?
C47 C75 C77 C64 86.5(11) . . . . ?
C47 C53 C131 C65 -51.7(13) . . . . ?
C47 C53 C131 C33 68.5(11) . . . . ?
C47 C53 C131 C133 -175.3(10) . . . . ?
C47 C53 C135 C67 -46.4(17) . . . . ?
C47 C53 C135 C17 71.3(16) . . . . ?
C47 C53 C135 C137 -165.0(14) . . . . ?
C49 C73 C41 C44 -90.6(11) . . . . ?
C49 C53 C131 C65 116.6(12) . . . . ?
C49 C53 C131 C33 -123.3(11) . . . . ?
C49 C53 C131 C133 -7.0(14) . . . . ?
C49 C53 C135 C67 156.9(13) . . . . ?
C49 C53 C135 C17 -85.5(16) . . . . ?
C49 C53 C135 C137 38.3(18) . . . . ?
C51 C112 C118 N4 177.7(9) . . . . ?
C51 C112 C122 O8 -177.5(9) . . . . ?
C51 C112 C122 C91 1.2(14) . . . . ?
C13 C114 C142 C116 172.0(8) . . . . ?
C13 C134 C79 O13 -8.5(13) . . . . ?
C13 C134 C79 C93 176.6(8) . . . . ?
C13 C134 C81 C43 -174.8(9) . . . . ?
C107 C138 C146 N3 178.7(10) . . . . ?
C139 C116 C142 C114 179.1(8) . . . . ?
C143 C116 C142 C114 -179.2(11) . . . . ?

loop_
_smtbx_masks_void_nr
_smtbx_masks_void_average_x
_smtbx_masks_void_average_y
_smtbx_masks_void_average_z
_smtbx_masks_void_volume
_smtbx_masks_void_count_electrons
_smtbx_masks_void_content
1 -0.447 -0.447 0.000 1013.7 262.3 ?
2 -0.013 -0.227 0.253 70.7 0.0 ?
3 -0.311 0.311 0.500 1013.7 261.5 ?
4 0.013 0.227 0.747 70.7 0.0 ?
5 0.487 0.727 0.753 70.7 0.0 ?
6 0.513 0.273 0.247 70.7 0.0 ?
